data_4066176
loop_
_publ_author_name
'Suzuki, Yasuhiko'
'Kinoshita, Shinsuke'
'Shibahara, Atsushi'
'Ishii, Seiichi'
'Kawamura, Kazumori'
'Inoue, Yoshihisa'
'Fujita, Terunori'

_publ_section_title
;
 Trimerization of Ethylene to 1-Hexene with Titanium Complexes Bearing
 Phenoxy&#x2212;Imine Ligands with Pendant Donors Combined with MAO
;
_journal_issue 11
_journal_name_full Organometallics
_journal_page_first 2394
_journal_paper_doi 10.1021/om1003368
_journal_volume 29
_journal_year 2010
_chemical_formula_moiety 'C33 H37 Cl3 N O3 Ti '
_chemical_formula_sum 'C33 H37 Cl3 N O3 Ti'
_chemical_formula_weight 649.92
_space_group_IT_number 2
_symmetry_cell_setting triclinic
_symmetry_Int_Tables_number 2
_symmetry_space_group_name_Hall '-P 1'
_symmetry_space_group_name_H-M 'P -1'
_cell_angle_alpha 97.563(2)
_cell_angle_beta 100.670(3)
_cell_angle_gamma 115.578(3)
_cell_formula_units_Z 4
_cell_length_a 12.581(3)
_cell_length_b 14.559(3)
_cell_length_c 18.618(4)
_cell_measurement_reflns_used 9877
_cell_measurement_temperature 93.1
_cell_measurement_theta_max 31.3
_cell_measurement_theta_min 1.8
_cell_volume 2935.5(11)
_computing_cell_refinement CrystalClear
_computing_data_collection CrystalClear
_computing_data_reduction CrystalStructure
_computing_publication_material 'CrystalStructure 4.0'
_computing_structure_refinement SHELXL
_computing_structure_solution SIR92
_diffrn_detector_area_resol_mean 7.11
_diffrn_measured_fraction_theta_full 0.989
_diffrn_measured_fraction_theta_max 0.689
_diffrn_measurement_device_type 'Rigaku Saturn724'
_diffrn_measurement_method \w
_diffrn_radiation_type 'Mo K\a'
_diffrn_radiation_wavelength 0.71069
_diffrn_reflns_av_R_equivalents 0.042
_diffrn_reflns_limit_h_max 18
_diffrn_reflns_limit_h_min -18
_diffrn_reflns_limit_k_max 21
_diffrn_reflns_limit_k_min -21
_diffrn_reflns_limit_l_max 26
_diffrn_reflns_limit_l_min -27
_diffrn_reflns_number 48747
_diffrn_reflns_theta_full 27.50
_diffrn_reflns_theta_max 31.38
_exptl_absorpt_coefficient_mu 0.601
_exptl_absorpt_correction_T_max 0.970
_exptl_absorpt_correction_T_min 0.695
_exptl_absorpt_correction_type multi-scan
_exptl_absorpt_process_details 'Jacobson, R. (1998) Private communication'
_exptl_crystal_colour orange
_exptl_crystal_density_diffrn 1.471
_exptl_crystal_density_method 'not measured'
_exptl_crystal_description plate
_exptl_crystal_F_000 1356.00
_exptl_crystal_size_max 0.21
_exptl_crystal_size_mid 0.10
_exptl_crystal_size_min 0.05
_refine_diff_density_max 5.20
_refine_diff_density_min -2.11
_refine_ls_extinction_method none
_refine_ls_goodness_of_fit_ref 1.045
_refine_ls_hydrogen_treatment refall
_refine_ls_number_parameters 712
_refine_ls_number_reflns 13332
_refine_ls_R_factor_gt 0.0666
_refine_ls_shift/su_max 0.0090
_refine_ls_structure_factor_coef Fsqd
_refine_ls_weighting_details 'w = 1/[\s^2^(Fo^2^)+(0.1061P)^2^+8.1380P] where P=(Fo^2^+2Fc^2^)/3'
_refine_ls_weighting_scheme calc
_refine_ls_wR_factor_ref 0.1928
_reflns_number_gt 11410
_reflns_number_total 13332
_reflns_threshold_expression F^2^>2.0\s(F^2^)
_cod_data_source_file om1003368_si_002.cif
_cod_data_source_block '__tem09001-2'
_cod_original_cell_volume 2935.2(11)
_cod_original_formula_sum 'C33 H37 Cl3 N O3 Ti '
_cod_database_code 4066176

loop_
_symmetry_equiv_pos_site_id
_symmetry_equiv_pos_as_xyz
1 +X,+Y,+Z
2 -X,-Y,-Z

loop_
_atom_site_label
_atom_site_type_symbol
_atom_site_fract_x
_atom_site_fract_y
_atom_site_fract_z
_atom_site_U_iso_or_equiv
_atom_site_adp_type
_atom_site_occupancy
_atom_site_symmetry_multiplicity
_atom_site_calc_flag
_atom_site_refinement_flags
Ti(1) Ti 0.28895(5) 0.14641(4) 0.46388(3) 0.01228(15) Uani 1.00 1 d .
Ti(2) Ti 0.53879(5) 0.28279(5) 0.04778(3) 0.01371(16) Uani 1.00 1 d .
Cl(1) Cl 0.36974(8) 0.08701(6) 0.55882(4) 0.0196(2) Uani 1.00 1 d .
Cl(2) Cl 0.45873(8) 0.30061(6) 0.48137(5) 0.0213(2) Uani 1.00 1 d .
Cl(3) Cl 0.19147(8) 0.19867(7) 0.53852(5) 0.0212(2) Uani 1.00 1 d .
Cl(4) Cl 0.52792(8) 0.16697(7) 0.12120(5) 0.0216(2) Uani 1.00 1 d .
Cl(6) Cl 0.42305(8) 0.35077(8) 0.08861(5) 0.0230(2) Uani 1.00 1 d .
Cl(7) Cl 0.37249(8) 0.16600(7) -0.05097(5) 0.0232(2) Uani 1.00 1 d .
O(1) O 0.3692(2) 0.07773(18) 0.39336(13) 0.0158(4) Uani 1.00 1 d .
O(2) O 0.1942(2) 0.15805(17) 0.38212(13) 0.0136(4) Uani 1.00 1 d .
O(3) O 0.6443(2) 0.22201(18) -0.00702(13) 0.0164(4) Uani 1.00 1 d .
O(4) O 0.6748(2) 0.39525(18) 0.11273(12) 0.0138(4) Uani 1.00 1 d .
O(5) O 0.0000 0.0000 0.0000 0.030 Uiso 0.30 2 d R
N(1) N 0.1432(2) -0.0167(2) 0.42334(14) 0.0118(5) Uani 1.00 1 d .
N(2) N 0.5949(2) 0.3840(2) -0.02995(15) 0.0138(5) Uani 1.00 1 d .
C(1) C 0.1660(2) -0.1038(2) 0.43334(18) 0.0129(5) Uani 1.00 1 d .
C(2) C 0.1407(3) -0.1491(2) 0.49334(18) 0.0149(6) Uani 1.00 1 d .
C(3) C 0.1647(3) -0.2323(2) 0.50269(19) 0.0170(6) Uani 1.00 1 d .
C(4) C 0.2144(3) -0.2691(2) 0.4518(2) 0.0176(6) Uani 1.00 1 d .
C(5) C 0.2379(3) -0.2238(2) 0.39130(19) 0.0168(6) Uani 1.00 1 d .
C(6) C 0.2139(3) -0.1409(2) 0.38071(18) 0.0140(5) Uani 1.00 1 d .
C(7) C 0.2334(2) -0.0953(2) 0.31416(18) 0.0133(5) Uani 1.00 1 d .
C(8) C 0.1768(3) -0.1598(2) 0.24079(19) 0.0170(6) Uani 1.00 1 d .
C(9) C 0.1930(3) -0.1171(3) 0.1784(2) 0.0214(7) Uani 1.00 1 d .
C(10) C 0.2659(3) -0.0104(3) 0.1876(2) 0.0239(7) Uani 1.00 1 d .
C(11) C 0.3232(3) 0.0544(2) 0.2596(2) 0.0197(6) Uani 1.00 1 d .
C(12) C 0.3061(3) 0.0113(2) 0.32098(18) 0.0149(6) Uani 1.00 1 d .
C(13) C 0.4921(3) 0.0875(3) 0.4180(2) 0.0234(7) Uani 1.00 1 d .
C(14) C 0.0318(3) -0.0425(2) 0.38799(17) 0.0131(5) Uani 1.00 1 d .
C(15) C -0.0099(3) 0.0263(2) 0.35814(17) 0.0133(5) Uani 1.00 1 d .
C(16) C -0.1364(3) -0.0113(2) 0.32785(19) 0.0156(6) Uani 1.00 1 d .
C(17) C -0.1781(3) 0.0471(2) 0.28890(19) 0.0178(6) Uani 1.00 1 d .
C(18) C -0.0910(3) 0.1416(2) 0.27913(19) 0.0166(6) Uani 1.00 1 d .
C(19) C 0.0356(3) 0.1828(2) 0.30790(18) 0.0136(5) Uani 1.00 1 d .
C(20) C 0.0749(3) 0.1238(2) 0.34957(17) 0.0130(5) Uani 1.00 1 d .
C(21) C -0.3135(3) 0.0093(3) 0.2569(2) 0.0250(8) Uani 1.00 1 d .
C(22) C 0.1260(3) 0.2880(2) 0.29676(18) 0.0133(5) Uani 1.00 1 d .
C(23) C 0.0617(3) 0.3285(2) 0.2404(2) 0.0178(6) Uani 1.00 1 d .
C(24) C 0.1518(3) 0.4349(2) 0.2303(2) 0.0185(6) Uani 1.00 1 d .
C(25) C 0.2536(3) 0.4249(2) 0.2010(2) 0.0182(6) Uani 1.00 1 d .
C(26) C 0.3201(3) 0.3867(2) 0.25784(19) 0.0168(6) Uani 1.00 1 d .
C(27) C 0.2289(3) 0.2795(2) 0.26621(19) 0.0156(6) Uani 1.00 1 d .
C(28) C 0.1841(3) 0.3710(2) 0.37311(19) 0.0159(6) Uani 1.00 1 d .
C(29) C 0.2080(3) 0.5151(2) 0.3061(2) 0.0204(6) Uani 1.00 1 d .
C(30) C 0.3767(3) 0.4659(2) 0.3347(2) 0.0188(6) Uani 1.00 1 d .
C(31) C 0.2750(3) 0.4770(2) 0.3635(2) 0.0179(6) Uani 1.00 1 d .
C(32) C 0.5618(3) 0.3411(2) -0.11045(17) 0.0148(5) Uani 1.00 1 d .
C(33) C 0.4623(3) 0.3400(2) -0.15721(19) 0.0172(6) Uani 1.00 1 d .
C(34) C 0.4343(3) 0.3020(2) -0.23475(19) 0.0187(6) Uani 1.00 1 d .
C(35) C 0.5063(3) 0.2658(2) -0.26431(18) 0.0187(6) Uani 1.00 1 d .
C(36) C 0.6065(3) 0.2673(2) -0.21703(19) 0.0171(6) Uani 1.00 1 d .
C(37) C 0.6373(3) 0.3058(2) -0.13879(18) 0.0145(6) Uani 1.00 1 d .
C(38) C 0.7522(3) 0.3195(2) -0.08871(19) 0.0151(6) Uani 1.00 1 d .
C(39) C 0.8638(3) 0.3723(2) -0.1058(2) 0.0189(6) Uani 1.00 1 d .
C(40) C 0.9727(3) 0.3882(2) -0.0588(2) 0.0243(7) Uani 1.00 1 d .
C(41) C 0.9733(3) 0.3530(3) 0.0071(2) 0.0254(8) Uani 1.00 1 d .
C(42) C 0.8632(3) 0.3000(2) 0.0254(2) 0.0222(7) Uani 1.00 1 d .
C(43) C 0.7554(3) 0.2833(2) -0.02279(19) 0.0163(6) Uani 1.00 1 d .
C(44) C 0.5994(3) 0.1107(2) -0.0397(2) 0.0251(7) Uani 1.00 1 d .
C(45) C 0.6642(3) 0.4844(2) -0.00932(18) 0.0144(5) Uani 1.00 1 d .
C(46) C 0.7220(2) 0.5474(2) 0.06697(17) 0.0133(5) Uani 1.00 1 d .
C(47) C 0.7795(3) 0.6576(2) 0.07877(18) 0.0155(6) Uani 1.00 1 d .
C(48) C 0.8395(3) 0.7202(2) 0.15060(19) 0.0157(6) Uani 1.00 1 d .
C(49) C 0.8423(3) 0.6713(2) 0.21047(18) 0.0152(6) Uani 1.00 1 d .
C(50) C 0.7880(2) 0.5631(2) 0.20269(17) 0.0128(5) Uani 1.00 1 d .
C(51) C 0.7276(2) 0.5006(2) 0.12834(18) 0.0126(5) Uani 1.00 1 d .
C(52) C 0.8943(3) 0.8385(2) 0.1653(2) 0.0201(7) Uani 1.00 1 d .
C(53) C 0.7853(3) 0.5147(2) 0.27113(17) 0.0136(5) Uani 1.00 1 d .
C(54) C 0.8591(3) 0.5998(2) 0.34576(18) 0.0162(6) Uani 1.00 1 d .
C(55) C 0.8514(3) 0.5502(2) 0.41374(18) 0.0177(6) Uani 1.00 1 d .
C(56) C 0.9038(3) 0.4724(2) 0.40758(19) 0.0180(6) Uani 1.00 1 d .
C(57) C 0.8299(3) 0.3867(2) 0.33464(19) 0.0168(6) Uani 1.00 1 d .
C(58) C 0.8382(3) 0.4363(2) 0.26655(18) 0.0148(6) Uani 1.00 1 d .
C(59) C 0.6503(3) 0.4558(2) 0.27455(18) 0.0150(6) Uani 1.00 1 d .
C(60) C 0.7175(3) 0.4926(2) 0.41578(19) 0.0194(6) Uani 1.00 1 d .
C(61) C 0.6946(3) 0.3284(2) 0.33564(19) 0.0183(6) Uani 1.00 1 d .
C(62) C 0.6432(3) 0.4063(2) 0.34305(18) 0.0159(6) Uani 1.00 1 d .
C(63) C 0.1205(6) 0.0748(5) 0.0447(9) 0.0300 Uiso 0.20 1 d P
C(64) C 0.1980(8) 0.1927(5) 0.0822(7) 0.0099 Uiso 0.20 1 d P
C(65) C -0.0703(14) 0.0523(12) 0.0141(6) 0.0300 Uiso 0.20 1 d P
C(67) C -0.0065(9) 0.0953(4) 0.0205(11) 0.0300 Uiso 0.20 1 d P
C(68) C -0.0959(15) 0.1346(10) 0.0396(11) 0.0300 Uiso 0.20 1 d P
H(1) H 0.1073 -0.1234 0.5279 0.018 Uiso 1.00 1 c R
H(2) H 0.1473 -0.2639 0.5435 0.020 Uiso 1.00 1 c R
H(3) H 0.2321 -0.3251 0.4584 0.021 Uiso 1.00 1 c R
H(4) H 0.2709 -0.2499 0.3567 0.020 Uiso 1.00 1 c R
H(5) H 0.1271 -0.2331 0.2337 0.020 Uiso 1.00 1 c R
H(6) H 0.1538 -0.1615 0.1292 0.026 Uiso 1.00 1 c R
H(7) H 0.2765 0.0182 0.1449 0.029 Uiso 1.00 1 c R
H(8) H 0.3737 0.1276 0.2665 0.024 Uiso 1.00 1 c R
H(9) H 0.5369 0.1114 0.3807 0.028 Uiso 1.00 1 c R
H(10) H 0.4854 0.0192 0.4230 0.028 Uiso 1.00 1 c R
H(11) H 0.5361 0.1384 0.4666 0.028 Uiso 1.00 1 c R
H(12) H -0.0279 -0.1133 0.3811 0.016 Uiso 1.00 1 c R
H(13) H -0.1933 -0.0767 0.3340 0.019 Uiso 1.00 1 c R
H(14) H -0.1198 0.1802 0.2511 0.020 Uiso 1.00 1 c R
H(15) H -0.3453 -0.0485 0.2123 0.030 Uiso 1.00 1 c R
H(16) H -0.3263 0.0670 0.2429 0.030 Uiso 1.00 1 c R
H(17) H -0.3565 -0.0152 0.2949 0.030 Uiso 1.00 1 c R
H(18) H 0.0236 0.2769 0.1911 0.021 Uiso 1.00 1 c R
H(19) H -0.0042 0.3357 0.2585 0.021 Uiso 1.00 1 c R
H(20) H 0.1070 0.4588 0.1934 0.022 Uiso 1.00 1 c R
H(21) H 0.2180 0.3744 0.1514 0.022 Uiso 1.00 1 c R
H(22) H 0.3121 0.4937 0.1951 0.022 Uiso 1.00 1 c R
H(23) H 0.3866 0.3797 0.2392 0.020 Uiso 1.00 1 c R
H(24) H 0.2726 0.2535 0.3012 0.019 Uiso 1.00 1 c R
H(25) H 0.1924 0.2285 0.2167 0.019 Uiso 1.00 1 c R
H(26) H 0.1190 0.3785 0.3919 0.019 Uiso 1.00 1 c R
H(27) H 0.2270 0.3474 0.4106 0.019 Uiso 1.00 1 c R
H(28) H 0.1429 0.5235 0.3244 0.024 Uiso 1.00 1 c R
H(29) H 0.2665 0.5840 0.3003 0.024 Uiso 1.00 1 c R
H(30) H 0.4203 0.4415 0.3710 0.023 Uiso 1.00 1 c R
H(31) H 0.4365 0.5348 0.3297 0.023 Uiso 1.00 1 c R
H(32) H 0.3120 0.5295 0.4131 0.022 Uiso 1.00 1 c R
H(33) H 0.4131 0.3650 -0.1368 0.021 Uiso 1.00 1 c R
H(34) H 0.3658 0.3008 -0.2673 0.022 Uiso 1.00 1 c R
H(35) H 0.4871 0.2400 -0.3171 0.022 Uiso 1.00 1 c R
H(36) H 0.6549 0.2419 -0.2378 0.021 Uiso 1.00 1 c R
H(37) H 0.8650 0.3976 -0.1502 0.023 Uiso 1.00 1 c R
H(38) H 1.0474 0.4234 -0.0717 0.029 Uiso 1.00 1 c R
H(39) H 1.0482 0.3650 0.0395 0.031 Uiso 1.00 1 c R
H(40) H 0.8624 0.2757 0.0703 0.027 Uiso 1.00 1 c R
H(41) H 0.6574 0.0881 -0.0160 0.030 Uiso 1.00 1 c R
H(42) H 0.5913 0.0995 -0.0939 0.030 Uiso 1.00 1 c R
H(43) H 0.5195 0.0697 -0.0311 0.030 Uiso 1.00 1 c R
H(44) H 0.6785 0.5204 -0.0483 0.017 Uiso 1.00 1 c R
H(45) H 0.7768 0.6886 0.0371 0.019 Uiso 1.00 1 c R
H(46) H 0.8841 0.7150 0.2598 0.018 Uiso 1.00 1 c R
H(47) H 0.9663 0.8709 0.2089 0.024 Uiso 1.00 1 c R
H(48) H 0.8335 0.8598 0.1754 0.024 Uiso 1.00 1 c R
H(49) H 0.9185 0.8612 0.1210 0.024 Uiso 1.00 1 c R
H(50) H 0.9458 0.6386 0.3454 0.019 Uiso 1.00 1 c R
H(51) H 0.8262 0.6505 0.3500 0.019 Uiso 1.00 1 c R
H(52) H 0.9002 0.6065 0.4610 0.021 Uiso 1.00 1 c R
H(53) H 0.9908 0.5098 0.4075 0.022 Uiso 1.00 1 c R
H(54) H 0.8993 0.4403 0.4514 0.022 Uiso 1.00 1 c R
H(55) H 0.8636 0.3359 0.3307 0.020 Uiso 1.00 1 c R
H(56) H 0.7918 0.3806 0.2195 0.018 Uiso 1.00 1 c R
H(57) H 0.9248 0.4733 0.2656 0.018 Uiso 1.00 1 c R
H(58) H 0.6161 0.5055 0.2783 0.018 Uiso 1.00 1 c R
H(59) H 0.6007 0.4003 0.2278 0.018 Uiso 1.00 1 c R
H(60) H 0.6839 0.5426 0.4203 0.023 Uiso 1.00 1 c R
H(61) H 0.7124 0.4612 0.4599 0.023 Uiso 1.00 1 c R
H(62) H 0.6463 0.2731 0.2886 0.022 Uiso 1.00 1 c R
H(63) H 0.6885 0.2945 0.3785 0.022 Uiso 1.00 1 c R
H(64) H 0.5558 0.3683 0.3441 0.019 Uiso 1.00 1 c R
H(65) H 0.1719 0.0626 0.0143 0.036 Uiso 0.20 1 c R
H(66) H 0.1305 0.0430 0.0877 0.036 Uiso 0.20 1 c R
H(67) H 0.2612 0.2246 0.0564 0.012 Uiso 0.20 1 c R
H(68) H 0.2369 0.2020 0.1352 0.012 Uiso 0.20 1 c R
H(69) H 0.1452 0.2264 0.0788 0.012 Uiso 0.20 1 c R
H(70) H -0.1439 0.0142 -0.0294 0.036 Uiso 0.20 1 c R
H(71) H -0.0231 0.1208 0.0028 0.036 Uiso 0.20 1 c R
H(72) H -0.2060 0.0714 0.0532 0.036 Uiso 0.20 1 c R
H(73) H -0.0710 0.1568 0.1017 0.036 Uiso 0.20 1 c R
H(74) H -0.1266 0.0393 0.1123 0.036 Uiso 0.20 1 c R
H(75) H 0.0180 0.1296 -0.0205 0.036 Uiso 0.20 1 c R
H(76) H 0.0655 0.1351 0.0648 0.036 Uiso 0.20 1 c R
H(77) H -0.0551 0.2115 0.0518 0.036 Uiso 0.20 1 c R
H(78) H -0.1218 0.1101 0.0831 0.036 Uiso 0.20 1 c R
H(79) H -0.1678 0.1074 -0.0037 0.036 Uiso 0.20 1 c R
C(66) C -0.1233 0.0827 0.0760 0.030 Uiso 0.20 1 d R

loop_
_atom_site_aniso_label
_atom_site_aniso_U_11
_atom_site_aniso_U_22
_atom_site_aniso_U_33
_atom_site_aniso_U_12
_atom_site_aniso_U_13
_atom_site_aniso_U_23
Ti(1) 0.014(12) 0.0109 0.0113 0.0052 0.0027 0.0023
Ti(2) 0.014(13) 0.0162 0.0103 0.0060 0.0040 0.0036
Cl(1) 0.025(16) 0.0167 0.0132 0.0094 -0.0014 0.0024
Cl(2) 0.017(17) 0.0150 0.0230 0.0019 0.0017 0.0030
Cl(3) 0.031(17) 0.0189 0.0204 0.0141 0.0143 0.0051
Cl(4) 0.026(17) 0.0188 0.0174 0.0068 0.0078 0.0084
Cl(6) 0.021(18) 0.0396 0.0146 0.0202 0.0055 0.0050
Cl(7) 0.018(18) 0.0262 0.0156 0.0042 0.0014 0.0015
O(1) 0.01(3) 0.0171 0.0163 0.0069 0.0037 0.0010
O(2) 0.01(3) 0.0129 0.0154 0.0059 0.0045 0.0045
O(3) 0.02(3) 0.0140 0.0170 0.0081 0.0090 0.0042
O(4) 0.02(3) 0.0163 0.0110 0.0083 0.0044 0.0042
N(1) 0.02(3) 0.0115 0.0107 0.0074 0.0053 0.0032
N(2) 0.01(4) 0.0191 0.0101 0.0097 0.0041 0.0033
C(1) 0.01(4) 0.0104 0.0145 0.0055 0.0010 0.0017
C(2) 0.02(4) 0.0133 0.0121 0.0055 0.0016 0.0011
C(3) 0.02(4) 0.0152 0.0165 0.0058 0.0012 0.0063
C(4) 0.02(5) 0.0131 0.0214 0.0091 0.0023 0.0050
C(5) 0.02(5) 0.0142 0.0198 0.0083 0.0050 0.0025
C(6) 0.01(4) 0.0129 0.0143 0.0061 0.0025 0.0033
C(7) 0.01(4) 0.0171 0.0130 0.0101 0.0053 0.0029
C(8) 0.02(5) 0.0161 0.0188 0.0098 0.0064 0.0025
C(9) 0.03(5) 0.0251 0.0149 0.0149 0.0063 0.0022
C(10) 0.03(5) 0.0256 0.0185 0.0155 0.0149 0.0098
C(11) 0.02(5) 0.0155 0.0225 0.0079 0.0124 0.0069
C(12) 0.01(4) 0.0168 0.0154 0.0089 0.0055 0.0015
C(13) 0.02(5) 0.0285 0.0268 0.0134 0.0037 0.0053
C(14) 0.01(4) 0.0118 0.0133 0.0047 0.0062 0.0045
C(15) 0.02(4) 0.0144 0.0117 0.0079 0.0040 0.0036
C(16) 0.01(4) 0.0129 0.0182 0.0037 0.0051 0.0051
C(17) 0.02(5) 0.0188 0.0178 0.0077 0.0023 0.0032
C(18) 0.02(4) 0.0186 0.0168 0.0109 0.0046 0.0073
C(19) 0.02(4) 0.0153 0.0138 0.0093 0.0061 0.0053
C(20) 0.01(4) 0.0161 0.0111 0.0090 0.0046 0.0027
C(21) 0.01(6) 0.0255 0.0346 0.0069 0.0031 0.0151
C(22) 0.02(4) 0.0133 0.0145 0.0077 0.0069 0.0069
C(23) 0.02(5) 0.0192 0.0208 0.0110 0.0061 0.0088
C(24) 0.02(5) 0.0188 0.0222 0.0111 0.0093 0.0105
C(25) 0.02(5) 0.0191 0.0195 0.0097 0.0111 0.0104
C(26) 0.02(5) 0.0200 0.0192 0.0109 0.0103 0.0090
C(27) 0.02(4) 0.0195 0.0155 0.0115 0.0079 0.0076
C(28) 0.02(4) 0.0163 0.0170 0.0080 0.0099 0.0074
C(29) 0.02(5) 0.0178 0.0295 0.0125 0.0142 0.0115
C(30) 0.02(5) 0.0196 0.0204 0.0066 0.0076 0.0076
C(31) 0.02(5) 0.0155 0.0194 0.0055 0.0069 0.0050
C(32) 0.02(4) 0.0163 0.0095 0.0050 0.0044 0.0019
C(33) 0.02(5) 0.0205 0.0147 0.0078 0.0050 0.0043
C(34) 0.02(5) 0.0206 0.0145 0.0054 0.0012 0.0056
C(35) 0.03(5) 0.0156 0.0100 0.0057 0.0045 0.0013
C(36) 0.02(4) 0.0130 0.0161 0.0037 0.0082 0.0031
C(37) 0.02(4) 0.0118 0.0150 0.0049 0.0064 0.0044
C(38) 0.02(4) 0.0109 0.0171 0.0064 0.0071 0.0013
C(39) 0.02(5) 0.0140 0.0247 0.0077 0.0100 0.0044
C(40) 0.02(6) 0.0196 0.0358 0.0081 0.0093 0.0031
C(41) 0.02(6) 0.0242 0.0310 0.0091 0.0007 0.0017
C(42) 0.02(5) 0.0240 0.0199 0.0140 0.0046 0.0032
C(43) 0.02(4) 0.0131 0.0182 0.0068 0.0061 0.0029
C(44) 0.03(6) 0.0151 0.0296 0.0096 0.0129 0.0027
C(45) 0.02(4) 0.0215 0.0109 0.0111 0.0060 0.0066
C(46) 0.01(4) 0.0176 0.0113 0.0069 0.0036 0.0052
C(47) 0.02(4) 0.0183 0.0150 0.0096 0.0079 0.0082
C(48) 0.01(4) 0.0184 0.0183 0.0078 0.0052 0.0050
C(49) 0.01(4) 0.0179 0.0125 0.0074 0.0028 0.0024
C(50) 0.01(4) 0.0185 0.0104 0.0078 0.0042 0.0041
C(51) 0.01(4) 0.0154 0.0135 0.0071 0.0034 0.0035
C(52) 0.02(5) 0.0174 0.0202 0.0094 0.0040 0.0044
C(53) 0.01(4) 0.0159 0.0102 0.0067 0.0029 0.0042
C(54) 0.02(4) 0.0164 0.0124 0.0067 0.0031 0.0017
C(55) 0.02(5) 0.0198 0.0090 0.0076 0.0029 0.0030
C(56) 0.01(5) 0.0236 0.0141 0.0073 0.0023 0.0087
C(57) 0.02(4) 0.0196 0.0148 0.0109 0.0043 0.0073
C(58) 0.02(4) 0.0183 0.0120 0.0089 0.0043 0.0049
C(59) 0.01(4) 0.0203 0.0108 0.0078 0.0031 0.0046
C(60) 0.02(5) 0.0250 0.0116 0.0106 0.0076 0.0056
C(61) 0.02(5) 0.0191 0.0146 0.0082 0.0053 0.0068
C(62) 0.01(4) 0.0204 0.0137 0.0066 0.0052 0.0059

loop_
_atom_type_symbol
_atom_type_description
_atom_type_scat_dispersion_real
_atom_type_scat_dispersion_imag
_atom_type_scat_source
C C 0.003 0.002
;
International Tables for Crystallography
(1992, Vol. C, Tables 4.2.6.8 and 6.1.1.4)
;
H H 0.000 0.000
;
International Tables for Crystallography
(1992, Vol. C, Table 6.1.1.4)
;
N N 0.006 0.003
;
International Tables for Crystallography
(1992, Vol. C, Tables 4.2.6.8 and 6.1.1.4)
;
O O 0.011 0.006
;
International Tables for Crystallography
(1992, Vol. C, Tables 4.2.6.8 and 6.1.1.4)
;
Ti Ti 0.278 0.446
;
International Tables for Crystallography
(1992, Vol. C, Tables 4.2.6.8 and 6.1.1.4)
;
Cl Cl 0.148 0.159
;
International Tables for Crystallography
(1992, Vol. C, Tables 4.2.6.8 and 6.1.1.4)
;

loop_
_geom_angle_atom_site_label_1
_geom_angle_atom_site_label_2
_geom_angle_atom_site_label_3
_geom_angle
_geom_angle_publ_flag
_geom_angle_site_symmetry_1
_geom_angle_site_symmetry_3
O(2) Ti(1) O(1) 91.99(10) yes . .
O(2) Ti(1) N(1) 79.93(10) yes . .
O(1) Ti(1) N(1) 78.65(9) yes . .
O(2) Ti(1) Cl(2) 97.59(8) yes . .
O(1) Ti(1) Cl(2) 86.32(7) yes . .
N(1) Ti(1) Cl(2) 164.63(8) yes . .
O(2) Ti(1) Cl(3) 89.47(8) yes . .
O(1) Ti(1) Cl(3) 173.31(7) yes . .
N(1) Ti(1) Cl(3) 95.19(8) yes . .
Cl(2) Ti(1) Cl(3) 99.97(4) yes . .
O(2) Ti(1) Cl(1) 165.18(8) yes . .
O(1) Ti(1) Cl(1) 85.64(7) yes . .
N(1) Ti(1) Cl(1) 85.27(8) yes . .
Cl(2) Ti(1) Cl(1) 96.86(4) yes . .
Cl(3) Ti(1) Cl(1) 91.29(4) yes . .
O(4) Ti(2) N(2) 80.54(10) yes . .
O(4) Ti(2) O(3) 94.36(10) yes . .
N(2) Ti(2) O(3) 77.39(10) yes . .
O(4) Ti(2) Cl(6) 88.49(8) yes . .
N(2) Ti(2) Cl(6) 95.73(8) yes . .
O(3) Ti(2) Cl(6) 171.98(7) yes . .
O(4) Ti(2) Cl(4) 95.87(8) yes . .
N(2) Ti(2) Cl(4) 162.07(8) yes . .
O(3) Ti(2) Cl(4) 85.43(7) yes . .
Cl(6) Ti(2) Cl(4) 101.76(4) yes . .
O(4) Ti(2) Cl(7) 167.52(8) yes . .
N(2) Ti(2) Cl(7) 87.29(8) yes . .
O(3) Ti(2) Cl(7) 85.59(7) yes . .
Cl(6) Ti(2) Cl(7) 90.01(4) yes . .
Cl(4) Ti(2) Cl(7) 96.57(4) yes . .
C(12) O(1) C(13) 111.3(3) yes . .
C(12) O(1) Ti(1) 124.27(19) yes . .
C(13) O(1) Ti(1) 124.2(2) yes . .
C(20) O(2) Ti(1) 138.4(2) yes . .
C(43) O(3) C(44) 110.7(3) yes . .
C(43) O(3) Ti(2) 125.65(19) yes . .
C(44) O(3) Ti(2) 123.3(2) yes . .
C(51) O(4) Ti(2) 138.5(2) yes . .
C(14) N(1) C(1) 114.8(3) yes . .
C(14) N(1) Ti(1) 123.3(2) yes . .
C(1) N(1) Ti(1) 121.8(2) yes . .
C(45) N(2) C(32) 113.9(3) yes . .
C(45) N(2) Ti(2) 124.4(2) yes . .
C(32) N(2) Ti(2) 121.6(2) yes . .
C(2) C(1) C(6) 121.6(3) yes . .
C(2) C(1) N(1) 120.4(3) yes . .
C(6) C(1) N(1) 118.0(3) yes . .
C(1) C(2) C(3) 119.7(3) yes . .
C(2) C(3) C(4) 119.6(3) yes . .
C(5) C(4) C(3) 120.1(3) yes . .
C(4) C(5) C(6) 121.1(3) yes . .
C(5) C(6) C(1) 117.9(3) yes . .
C(5) C(6) C(7) 121.4(3) yes . .
C(1) C(6) C(7) 120.7(3) yes . .
C(12) C(7) C(8) 117.1(3) yes . .
C(12) C(7) C(6) 122.5(3) yes . .
C(8) C(7) C(6) 120.4(3) yes . .
C(9) C(8) C(7) 120.5(3) yes . .
C(10) C(9) C(8) 120.6(3) yes . .
C(9) C(10) C(11) 119.7(3) yes . .
C(12) C(11) C(10) 119.2(3) yes . .
C(11) C(12) C(7) 122.9(3) yes . .
C(11) C(12) O(1) 118.1(3) yes . .
C(7) C(12) O(1) 118.9(3) yes . .
N(1) C(14) C(15) 125.9(3) yes . .
C(16) C(15) C(20) 120.2(3) yes . .
C(16) C(15) C(14) 118.8(3) yes . .
C(20) C(15) C(14) 120.4(3) yes . .
C(17) C(16) C(15) 120.0(3) yes . .
C(16) C(17) C(18) 118.1(3) yes . .
C(16) C(17) C(21) 121.1(3) yes . .
C(18) C(17) C(21) 120.8(3) yes . .
C(19) C(18) C(17) 124.4(3) yes . .
C(18) C(19) C(20) 116.2(3) yes . .
C(18) C(19) C(22) 121.8(3) yes . .
C(20) C(19) C(22) 122.0(3) yes . .
O(2) C(20) C(19) 121.2(3) yes . .
O(2) C(20) C(15) 117.8(3) yes . .
C(19) C(20) C(15) 121.0(3) yes . .
C(19) C(22) C(23) 111.5(3) yes . .
C(19) C(22) C(27) 111.9(3) yes . .
C(23) C(22) C(27) 107.2(3) yes . .
C(19) C(22) C(28) 109.2(3) yes . .
C(23) C(22) C(28) 107.7(3) yes . .
C(27) C(22) C(28) 109.3(3) yes . .
C(24) C(23) C(22) 111.5(3) yes . .
C(29) C(24) C(23) 109.2(3) yes . .
C(29) C(24) C(25) 109.6(3) yes . .
C(23) C(24) C(25) 110.1(3) yes . .
C(26) C(25) C(24) 108.5(3) yes . .
C(25) C(26) C(27) 109.6(3) yes . .
C(25) C(26) C(30) 109.9(3) yes . .
C(27) C(26) C(30) 109.5(3) yes . .
C(26) C(27) C(22) 110.7(3) yes . .
C(31) C(28) C(22) 110.3(3) yes . .
C(24) C(29) C(31) 109.3(3) yes . .
C(31) C(30) C(26) 109.5(3) yes . .
C(28) C(31) C(30) 109.8(3) yes . .
C(28) C(31) C(29) 109.8(3) yes . .
C(30) C(31) C(29) 109.0(3) yes . .
C(33) C(32) C(37) 121.8(3) yes . .
C(33) C(32) N(2) 120.2(3) yes . .
C(37) C(32) N(2) 117.9(3) yes . .
C(32) C(33) C(34) 119.4(3) yes . .
C(35) C(34) C(33) 120.1(3) yes . .
C(34) C(35) C(36) 120.2(3) yes . .
C(35) C(36) C(37) 120.9(3) yes . .
C(36) C(37) C(32) 117.5(3) yes . .
C(36) C(37) C(38) 121.3(3) yes . .
C(32) C(37) C(38) 120.9(3) yes . .
C(43) C(38) C(39) 117.2(3) yes . .
C(43) C(38) C(37) 122.7(3) yes . .
C(39) C(38) C(37) 120.1(3) yes . .
C(40) C(39) C(38) 121.1(3) yes . .
C(39) C(40) C(41) 120.4(3) yes . .
C(40) C(41) C(42) 119.7(3) yes . .
C(43) C(42) C(41) 119.1(3) yes . .
C(42) C(43) C(38) 122.5(3) yes . .
C(42) C(43) O(3) 118.4(3) yes . .
C(38) C(43) O(3) 118.9(3) yes . .
N(2) C(45) C(46) 126.7(3) yes . .
C(47) C(46) C(51) 120.3(3) yes . .
C(47) C(46) C(45) 118.5(3) yes . .
C(51) C(46) C(45) 121.1(3) yes . .
C(48) C(47) C(46) 120.2(3) yes . .
C(47) C(48) C(49) 118.2(3) yes . .
C(47) C(48) C(52) 121.1(3) yes . .
C(49) C(48) C(52) 120.6(3) yes . .
C(50) C(49) C(48) 124.6(3) yes . .
C(49) C(50) C(51) 116.1(3) yes . .
C(49) C(50) C(53) 121.9(3) yes . .
C(51) C(50) C(53) 121.8(3) yes . .
O(4) C(51) C(46) 117.2(3) yes . .
O(4) C(51) C(50) 122.2(3) yes . .
C(46) C(51) C(50) 120.7(3) yes . .
C(50) C(53) C(54) 111.6(3) yes . .
C(50) C(53) C(58) 111.9(3) yes . .
C(54) C(53) C(58) 108.1(3) yes . .
C(50) C(53) C(59) 108.7(3) yes . .
C(54) C(53) C(59) 107.5(3) yes . .
C(58) C(53) C(59) 109.0(3) yes . .
C(55) C(54) C(53) 110.8(3) yes . .
C(60) C(55) C(54) 109.7(3) yes . .
C(60) C(55) C(56) 109.7(3) yes . .
C(54) C(55) C(56) 109.5(3) yes . .
C(57) C(56) C(55) 109.3(3) yes . .
C(56) C(57) C(58) 109.9(3) yes . .
C(56) C(57) C(61) 109.4(3) yes . .
C(58) C(57) C(61) 109.4(3) yes . .
C(57) C(58) C(53) 110.3(3) yes . .
C(62) C(59) C(53) 110.5(3) yes . .
C(55) C(60) C(62) 109.0(3) yes . .
C(62) C(61) C(57) 109.6(3) yes . .
C(61) C(62) C(60) 110.2(3) yes . .
C(61) C(62) C(59) 108.8(3) yes . .
C(60) C(62) C(59) 109.6(3) yes . .
C(63) O(5) C(63) 180.0(8) yes 2_555 .
C(63) O(5) C(65) 77.8(8) yes 2_555 .
C(63) O(5) C(65) 102.2(8) yes . .
C(63) O(5) C(65) 102.2(8) yes 2_555 2_555
C(63) O(5) C(65) 77.8(8) yes . 2_555
C(65) O(5) C(65) 180.0(10) yes . 2_555
C(63) O(5) C(67) 105.1(6) yes 2_555 .
C(63) O(5) C(67) 74.9(6) yes . .
C(65) O(5) C(67) 30.4(8) yes . .
C(65) O(5) C(67) 149.6(8) yes 2_555 .
C(63) O(5) C(67) 74.9(6) yes 2_555 2_555
C(63) O(5) C(67) 105.1(6) yes . 2_555
C(65) O(5) C(67) 149.6(8) yes . 2_555
C(65) O(5) C(67) 30.4(8) yes 2_555 2_555
C(67) O(5) C(67) 180.0(9) yes . 2_555
O(5) C(63) C(64) 141.0(2) yes . .
O(5) C(65) C(66) 140.8(2) yes . .
O(5) C(67) C(68) 140.8(2) yes . .

loop_
_geom_bond_atom_site_label_1
_geom_bond_atom_site_label_2
_geom_bond_distance
_geom_bond_publ_flag
_geom_bond_site_symmetry_2
Ti(1) O(2) 1.827(2) yes .
Ti(1) O(1) 2.182(2) yes .
Ti(1) N(1) 2.197(3) yes .
Ti(1) Cl(2) 2.2623(11) yes .
Ti(1) Cl(3) 2.2743(10) yes .
Ti(1) Cl(1) 2.3240(10) yes .
Ti(2) O(4) 1.834(2) yes .
Ti(2) N(2) 2.192(3) yes .
Ti(2) O(3) 2.206(2) yes .
Ti(2) Cl(6) 2.2659(10) yes .
Ti(2) Cl(4) 2.2820(10) yes .
Ti(2) Cl(7) 2.3085(11) yes .
O(1) C(12) 1.407(4) yes .
O(1) C(13) 1.467(4) yes .
O(2) C(20) 1.344(4) yes .
O(3) C(43) 1.407(4) yes .
O(3) C(44) 1.463(4) yes .
O(4) C(51) 1.345(4) yes .
N(1) C(14) 1.295(4) yes .
N(1) C(1) 1.443(4) yes .
N(2) C(45) 1.293(4) yes .
N(2) C(32) 1.452(4) yes .
C(1) C(2) 1.389(4) yes .
C(1) C(6) 1.405(4) yes .
C(2) C(3) 1.394(5) yes .
C(3) C(4) 1.397(5) yes .
C(4) C(5) 1.393(5) yes .
C(5) C(6) 1.395(4) yes .
C(6) C(7) 1.491(4) yes .
C(7) C(12) 1.392(5) yes .
C(7) C(8) 1.407(5) yes .
C(8) C(9) 1.395(5) yes .
C(9) C(10) 1.388(5) yes .
C(10) C(11) 1.389(5) yes .
C(11) C(12) 1.383(5) yes .
C(14) C(15) 1.444(4) yes .
C(15) C(16) 1.409(5) yes .
C(15) C(20) 1.412(5) yes .
C(16) C(17) 1.390(5) yes .
C(17) C(18) 1.402(5) yes .
C(17) C(21) 1.512(5) yes .
C(18) C(19) 1.399(5) yes .
C(19) C(20) 1.409(4) yes .
C(19) C(22) 1.533(4) yes .
C(22) C(23) 1.538(4) yes .
C(22) C(27) 1.552(4) yes .
C(22) C(28) 1.554(5) yes .
C(23) C(24) 1.536(5) yes .
C(24) C(29) 1.529(5) yes .
C(24) C(25) 1.536(5) yes .
C(25) C(26) 1.535(5) yes .
C(26) C(27) 1.536(5) yes .
C(26) C(30) 1.537(5) yes .
C(28) C(31) 1.532(5) yes .
C(29) C(31) 1.544(5) yes .
C(30) C(31) 1.537(5) yes .
C(32) C(33) 1.379(5) yes .
C(32) C(37) 1.407(5) yes .
C(33) C(34) 1.396(5) yes .
C(34) C(35) 1.386(5) yes .
C(35) C(36) 1.387(5) yes .
C(36) C(37) 1.405(4) yes .
C(37) C(38) 1.484(5) yes .
C(38) C(43) 1.398(5) yes .
C(38) C(39) 1.400(5) yes .
C(39) C(40) 1.387(5) yes .
C(40) C(41) 1.390(6) yes .
C(41) C(42) 1.396(5) yes .
C(42) C(43) 1.382(5) yes .
C(45) C(46) 1.444(4) yes .
C(46) C(47) 1.411(5) yes .
C(46) C(51) 1.411(4) yes .
C(47) C(48) 1.379(5) yes .
C(48) C(49) 1.402(5) yes .
C(48) C(52) 1.515(5) yes .
C(49) C(50) 1.394(5) yes .
C(50) C(51) 1.416(4) yes .
C(50) C(53) 1.534(4) yes .
C(53) C(54) 1.551(4) yes .
C(53) C(58) 1.551(4) yes .
C(53) C(59) 1.556(4) yes .
C(54) C(55) 1.536(4) yes .
C(55) C(60) 1.534(5) yes .
C(55) C(56) 1.540(5) yes .
C(56) C(57) 1.532(5) yes .
C(57) C(58) 1.537(4) yes .
C(57) C(61) 1.545(5) yes .
C(59) C(62) 1.544(4) yes .
C(60) C(62) 1.535(5) yes .
C(61) C(62) 1.533(5) yes .
O(5) C(63) 1.4298(11) yes 2_555
O(5) C(63) 1.4298(11) yes .
O(5) C(65) 1.4300(10) yes .
O(5) C(65) 1.4300(10) yes 2_555
O(5) C(67) 1.4311(11) yes .
O(5) C(67) 1.4311(11) yes 2_555
C(63) C(64) 1.5398(11) yes .
C(65) C(66) 1.5406(10) yes .
C(67) C(68) 1.5404(11) yes .

loop_
_geom_contact_atom_site_label_1
_geom_contact_atom_site_label_2
_geom_contact_distance
_geom_contact_site_symmetry_2
Cl(1) C(35) 3.516(3) 1_556
Cl(3) C(14) 3.414(3) 2_556
Cl(6) C(45) 3.428(4) 2_665
Cl(6) C(47) 3.593(3) 2_665
Cl(6) C(64) 2.740(8) .
Cl(7) C(52) 3.595(4) 2_665
Cl(7) C(66) 3.517 2_555
C(8) C(39) 3.501(5) 2_655
C(8) C(52) 3.560(6) 1_445
C(9) C(38) 3.582(6) 2_655
C(9) C(39) 3.488(5) 2_655
C(9) C(52) 3.482(6) 1_445
C(14) Cl(3) 3.414(3) 2_556
C(25) C(64) 3.497(10) .
C(27) C(64) 3.381(13) .
C(33) C(48) 3.539(5) 2_665
C(35) Cl(1) 3.516(3) 1_554
C(38) C(9) 3.582(6) 2_655
C(39) C(8) 3.501(5) 2_655
C(39) C(9) 3.488(5) 2_655
C(40) C(40) 3.390(5) 2_765
C(40) C(41) 3.489(6) 2_765
C(40) C(46) 3.577(5) 2_765
C(40) C(47) 3.530(6) 2_765
C(41) C(40) 3.489(6) 2_765
C(41) C(68) 3.090(17) 1_655
C(42) C(68) 2.705(19) 1_655
C(42) C(66) 3.480 1_655
C(43) C(68) 3.59(2) 1_655
C(45) Cl(6) 3.428(4) 2_665
C(46) C(40) 3.577(5) 2_765
C(47) Cl(6) 3.593(3) 2_665
C(47) C(40) 3.530(6) 2_765
C(48) C(33) 3.539(5) 2_665
C(52) Cl(7) 3.595(4) 2_665
C(52) C(8) 3.560(6) 1_665
C(52) C(9) 3.482(6) 1_665
C(56) C(56) 3.585(4) 2_766
C(64) Cl(6) 2.740(8) .
C(64) C(25) 3.497(10) .
C(64) C(27) 3.381(13) .
C(68) C(41) 3.090(17) 1_455
C(68) C(42) 2.705(19) 1_455
C(68) C(43) 3.59(2) 1_455
C(66) Cl(7) 3.517 2_555
C(66) C(42) 3.480 1_455
Ti(2) H(67) 3.260 .
Cl(1) H(10) 2.858 2_656
Cl(1) H(13) 3.219 2_556
Cl(1) H(17) 3.051 2_556
Cl(1) H(35) 2.649 1_556
Cl(2) H(32) 2.960 2_666
Cl(2) H(61) 3.176 .
Cl(2) H(64) 3.127 .
Cl(3) H(1) 3.350 2_556
Cl(3) H(12) 2.728 2_556
Cl(3) H(13) 3.148 2_556
Cl(3) H(34) 3.595 1_556
Cl(3) H(51) 2.928 2_666
Cl(3) H(52) 3.493 2_666
Cl(3) H(60) 3.306 2_666
Cl(4) H(7) 3.121 .
Cl(4) H(8) 3.579 .
Cl(4) H(16) 3.499 1_655
Cl(4) H(41) 3.462 2_655
Cl(4) H(42) 3.426 2_655
Cl(4) H(43) 3.373 2_655
Cl(6) H(21) 3.148 .
Cl(6) H(22) 3.558 .
Cl(6) H(23) 2.930 .
Cl(6) H(44) 2.792 2_665
Cl(6) H(45) 2.890 2_665
Cl(6) H(67) 1.977 .
Cl(6) H(68) 2.792 .
Cl(6) H(69) 3.122 .
Cl(7) H(15) 3.135 2_555
Cl(7) H(45) 3.397 2_665
Cl(7) H(48) 2.989 2_665
Cl(7) H(49) 3.479 2_665
Cl(7) H(65) 2.906 .
Cl(7) H(67) 2.882 .
Cl(7) H(72) 3.164 2_555
Cl(7) H(74) 3.101 2_555
O(3) H(79) 3.429 1_655
O(5) H(49) 3.235 1_445
O(5) H(49) 3.235 2_665
C(1) H(50) 3.486 1_445
C(2) H(50) 3.445 1_445
C(2) H(52) 3.413 1_445
C(3) H(9) 3.489 2_656
C(3) H(11) 3.305 2_656
C(3) H(50) 3.284 1_445
C(3) H(52) 3.001 1_445
C(3) H(53) 3.427 1_445
C(3) H(54) 3.063 2_656
C(3) H(63) 3.095 2_656
C(4) H(11) 2.846 2_656
C(4) H(28) 3.245 1_545
C(4) H(50) 3.169 1_445
C(4) H(53) 3.095 1_445
C(4) H(54) 3.251 2_656
C(4) H(63) 3.299 2_656
C(5) H(11) 3.150 2_656
C(5) H(28) 3.310 1_545
C(5) H(29) 3.267 1_545
C(5) H(36) 3.403 2_655
C(5) H(50) 3.206 1_445
C(6) H(50) 3.375 1_445
C(7) H(36) 3.328 2_655
C(7) H(47) 3.355 1_445
C(8) H(36) 2.850 2_655
C(8) H(37) 3.415 2_655
C(8) H(46) 3.444 1_445
C(8) H(47) 2.842 1_445
C(9) H(36) 3.306 2_655
C(9) H(42) 3.315 2_655
C(9) H(47) 2.946 1_445
C(9) H(49) 3.282 1_445
C(9) H(66) 3.322 .
C(9) H(70) 3.404 2_555
C(9) H(75) 3.504 2_555
C(9) H(79) 3.238 2_555
C(10) H(42) 3.245 2_655
C(10) H(47) 3.529 1_445
C(10) H(66) 2.705 .
C(10) H(68) 3.505 .
C(10) H(70) 3.041 2_555
C(10) H(79) 3.302 2_555
C(11) H(66) 3.576 .
C(13) H(10) 3.541 2_656
C(13) H(63) 3.248 .
C(14) H(46) 3.476 1_445
C(14) H(47) 3.220 1_445
C(15) H(1) 3.109 2_556
C(15) H(47) 3.223 1_445
C(15) H(48) 3.543 1_445
C(16) H(1) 2.971 2_556
C(16) H(47) 3.390 1_445
C(16) H(48) 3.050 1_445
C(17) H(1) 3.269 2_556
C(17) H(48) 3.296 1_445
C(17) H(74) 3.463 .
C(18) H(55) 3.184 1_455
C(18) H(73) 3.387 .
C(18) H(74) 3.123 .
C(18) H(78) 3.545 .
C(20) H(1) 3.520 2_556
C(23) H(40) 3.415 1_455
C(23) H(55) 3.284 1_455
C(23) H(57) 3.287 1_455
C(23) H(73) 2.967 .
C(23) H(77) 3.427 .
C(23) H(78) 3.567 .
C(24) H(37) 3.082 2_665
C(24) H(39) 3.397 1_455
C(24) H(57) 3.298 1_455
C(25) H(39) 3.312 1_455
C(25) H(44) 3.217 2_665
C(25) H(68) 3.216 .
C(25) H(69) 3.018 .
C(26) H(58) 3.277 .
C(26) H(64) 3.237 .
C(26) H(68) 2.934 .
C(26) H(69) 3.493 .
C(27) H(68) 2.587 .
C(27) H(69) 3.332 .
C(28) H(52) 3.466 2_666
C(28) H(61) 3.330 2_666
C(29) H(3) 3.299 1_565
C(29) H(4) 3.123 1_565
C(29) H(37) 3.445 2_665
C(29) H(53) 3.578 1_455
C(29) H(57) 3.263 1_455
C(30) H(58) 3.215 .
C(30) H(60) 3.500 .
C(30) H(64) 3.132 .
C(31) H(3) 3.474 1_565
C(31) H(61) 3.248 2_666
C(32) H(22) 3.067 2_665
C(33) H(22) 3.110 2_665
C(33) H(48) 3.514 2_665
C(34) H(13) 3.333 2_555
C(34) H(15) 3.472 2_555
C(34) H(22) 3.150 2_665
C(34) H(31) 3.201 2_665
C(34) H(58) 3.295 2_665
C(35) H(13) 3.547 2_555
C(35) H(15) 3.324 2_555
C(35) H(17) 3.211 2_555
C(35) H(22) 3.154 2_665
C(35) H(29) 3.015 2_665
C(35) H(31) 3.143 2_665
C(36) H(4) 3.294 2_655
C(36) H(15) 3.477 2_555
C(36) H(17) 3.523 2_555
C(36) H(22) 3.117 2_665
C(36) H(29) 2.908 2_665
C(37) H(22) 3.077 2_665
C(38) H(6) 3.079 2_655
C(39) H(5) 2.970 2_655
C(39) H(6) 2.947 2_655
C(39) H(20) 3.057 2_665
C(39) H(39) 3.460 2_765
C(40) H(5) 3.373 2_655
C(40) H(6) 2.950 2_655
C(40) H(38) 3.544 2_765
C(40) H(77) 3.444 1_655
C(41) H(6) 3.091 2_655
C(41) H(20) 3.381 1_655
C(41) H(21) 3.561 1_655
C(41) H(38) 3.453 2_765
C(41) H(69) 3.589 1_655
C(41) H(71) 3.391 1_655
C(41) H(73) 3.448 1_655
C(41) H(75) 3.523 1_655
C(41) H(77) 2.234 1_655
C(41) H(79) 3.191 1_655
C(42) H(6) 3.204 2_655
C(42) H(18) 3.502 1_655
C(42) H(20) 3.600 1_655
C(42) H(71) 3.490 1_655
C(42) H(72) 3.197 1_655
C(42) H(73) 2.981 1_655
C(42) H(77) 2.020 1_655
C(42) H(78) 3.161 1_655
C(42) H(79) 2.624 1_655
C(43) H(6) 3.168 2_655
C(43) H(77) 3.164 1_655
C(43) H(79) 3.142 1_655
C(44) H(7) 3.533 2_655
C(44) H(43) 3.019 2_655
C(44) H(72) 3.034 1_655
C(44) H(79) 2.904 1_655
C(45) H(22) 3.569 2_665
C(45) H(38) 3.237 2_765
C(45) H(39) 3.528 2_765
C(46) H(33) 2.909 2_665
C(46) H(38) 2.727 2_765
C(47) H(33) 2.743 2_665
C(47) H(38) 2.904 2_765
C(47) H(39) 3.443 2_765
C(47) H(67) 3.309 2_665
C(47) H(75) 3.516 2_665
C(48) H(5) 3.387 1_665
C(48) H(33) 2.814 2_665
C(48) H(38) 3.331 2_765
C(49) H(5) 3.150 1_665
C(49) H(33) 3.033 2_665
C(49) H(34) 3.158 2_665
C(49) H(38) 3.542 2_765
C(50) H(33) 3.237 2_665
C(50) H(34) 3.558 2_665
C(50) H(38) 3.453 2_765
C(51) H(33) 3.163 2_665
C(51) H(38) 3.010 2_765
C(52) H(5) 3.590 1_665
C(52) H(6) 3.453 1_665
C(52) H(33) 3.599 2_665
C(52) H(74) 3.303 1_665
C(52) H(75) 3.112 2_665
C(55) H(26) 3.533 2_666
C(55) H(54) 3.575 2_766
C(56) H(2) 3.117 2_656
C(56) H(26) 3.558 1_655
C(56) H(28) 3.478 1_655
C(56) H(53) 3.384 2_766
C(56) H(54) 2.940 2_766
C(57) H(2) 3.114 2_656
C(57) H(14) 3.555 1_655
C(57) H(19) 3.012 1_655
C(58) H(19) 2.942 1_655
C(58) H(28) 3.372 1_655
C(59) H(23) 2.914 .
C(60) H(26) 3.569 2_666
C(60) H(27) 3.484 2_666
C(60) H(30) 3.393 .
C(60) H(32) 3.317 2_666
C(61) H(2) 3.227 2_656
C(61) H(9) 3.243 .
C(62) H(23) 3.274 .
C(62) H(30) 3.179 .
C(63) H(7) 2.908 .
C(63) H(25) 3.373 .
C(63) H(49) 3.348 2_665
C(64) H(7) 3.364 .
C(64) H(21) 2.670 .
C(64) H(23) 3.369 .
C(64) H(25) 2.510 .
C(64) H(45) 2.970 2_665
C(65) H(6) 3.502 2_555
C(65) H(7) 3.255 2_555
C(65) H(49) 3.598 1_445
C(65) H(49) 3.476 2_665
C(67) H(6) 3.530 2_555
C(67) H(49) 3.077 2_665
C(68) H(6) 3.207 2_555
C(68) H(7) 3.556 2_555
C(68) H(18) 2.951 .
C(68) H(39) 3.048 1_455
C(68) H(40) 2.355 1_455
C(68) H(41) 2.823 1_455
H(1) Cl(3) 3.350 2_556
H(1) C(15) 3.109 2_556
H(1) C(16) 2.971 2_556
H(1) C(17) 3.269 2_556
H(1) C(20) 3.520 2_556
H(1) H(13) 3.247 2_556
H(1) H(52) 3.531 1_445
H(2) C(56) 3.117 2_656
H(2) C(57) 3.114 2_656
H(2) C(61) 3.227 2_656
H(2) H(9) 3.491 2_656
H(2) H(26) 3.556 2_556
H(2) H(52) 2.826 1_445
H(2) H(53) 3.391 1_445
H(2) H(53) 3.569 2_656
H(2) H(54) 2.394 2_656
H(2) H(55) 2.692 2_656
H(2) H(63) 2.535 2_656
H(3) C(29) 3.299 1_545
H(3) C(31) 3.474 1_545
H(3) H(11) 2.913 2_656
H(3) H(28) 2.779 1_545
H(3) H(29) 3.248 1_545
H(3) H(32) 2.809 1_545
H(3) H(50) 3.596 1_445
H(3) H(53) 2.816 1_445
H(3) H(54) 2.783 2_656
H(3) H(61) 2.885 2_656
H(3) H(63) 2.925 2_656
H(4) C(29) 3.123 1_545
H(4) C(36) 3.294 2_655
H(4) H(11) 3.404 2_656
H(4) H(28) 2.892 1_545
H(4) H(29) 2.479 1_545
H(4) H(35) 3.212 2_655
H(4) H(36) 2.553 2_655
H(5) C(39) 2.970 2_655
H(5) C(40) 3.373 2_655
H(5) C(48) 3.387 1_445
H(5) C(49) 3.150 1_445
H(5) C(52) 3.590 1_445
H(5) H(36) 2.787 2_655
H(5) H(37) 2.728 2_655
H(5) H(38) 3.418 2_655
H(5) H(46) 2.967 1_445
H(5) H(47) 3.014 1_445
H(5) H(50) 3.482 1_445
H(6) C(38) 3.079 2_655
H(6) C(39) 2.947 2_655
H(6) C(40) 2.950 2_655
H(6) C(41) 3.091 2_655
H(6) C(42) 3.204 2_655
H(6) C(43) 3.168 2_655
H(6) C(52) 3.453 1_445
H(6) C(65) 3.502 2_555
H(6) C(67) 3.530 2_555
H(6) C(68) 3.207 2_555
H(6) H(36) 3.536 2_655
H(6) H(37) 3.423 2_655
H(6) H(38) 3.418 2_655
H(6) H(41) 3.388 2_655
H(6) H(42) 3.157 2_655
H(6) H(47) 3.172 1_445
H(6) H(49) 3.096 1_445
H(6) H(66) 3.290 .
H(6) H(70) 3.043 2_555
H(6) H(71) 2.970 2_555
H(6) H(75) 2.911 2_555
H(6) H(77) 3.232 2_555
H(6) H(79) 2.575 2_555
H(7) Cl(4) 3.121 .
H(7) C(44) 3.533 2_655
H(7) C(63) 2.908 .
H(7) C(64) 3.364 .
H(7) C(65) 3.255 2_555
H(7) C(68) 3.556 2_555
H(7) H(41) 3.117 2_655
H(7) H(42) 3.036 2_655
H(7) H(65) 2.832 .
H(7) H(66) 2.142 .
H(7) H(68) 2.948 .
H(7) H(70) 2.314 2_555
H(7) H(71) 3.396 2_555
H(7) H(72) 3.550 2_555
H(7) H(75) 3.513 2_555
H(7) H(79) 2.714 2_555
H(8) Cl(4) 3.579 .
H(8) H(62) 3.066 .
H(8) H(64) 3.183 .
H(8) H(68) 3.297 .
H(9) C(3) 3.489 2_656
H(9) C(61) 3.243 .
H(9) H(2) 3.491 2_656
H(9) H(16) 3.480 1_655
H(9) H(17) 3.145 1_655
H(9) H(62) 3.085 .
H(9) H(63) 2.532 .
H(10) Cl(1) 2.858 2_656
H(10) C(13) 3.541 2_656
H(10) H(10) 2.978 2_656
H(10) H(11) 3.236 2_656
H(10) H(17) 3.492 1_655
H(11) C(3) 3.305 2_656
H(11) C(4) 2.846 2_656
H(11) C(5) 3.150 2_656
H(11) H(3) 2.913 2_656
H(11) H(4) 3.404 2_656
H(11) H(10) 3.236 2_656
H(11) H(63) 3.149 .
H(12) Cl(3) 2.728 2_556
H(12) H(46) 2.788 1_445
H(12) H(47) 3.169 1_445
H(12) H(50) 3.443 1_445
H(12) H(51) 3.027 1_445
H(13) Cl(1) 3.219 2_556
H(13) Cl(3) 3.148 2_556
H(13) C(34) 3.333 2_555
H(13) C(35) 3.547 2_555
H(13) H(1) 3.247 2_556
H(13) H(34) 2.953 2_555
H(13) H(35) 3.346 2_555
H(13) H(47) 3.554 1_445
H(13) H(48) 3.099 1_445
H(14) C(57) 3.555 1_455
H(14) H(55) 2.650 1_455
H(14) H(72) 3.573 .
H(14) H(73) 2.965 .
H(14) H(74) 3.043 .
H(14) H(78) 3.152 .
H(14) C(66) 3.365 .
H(15) Cl(7) 3.135 2_555
H(15) C(34) 3.472 2_555
H(15) C(35) 3.324 2_555
H(15) C(36) 3.477 2_555
H(15) H(42) 3.169 2_555
H(15) H(43) 3.562 2_555
H(15) H(48) 3.200 1_445
H(15) H(74) 3.487 .
H(16) Cl(4) 3.499 1_455
H(16) H(9) 3.480 1_455
H(16) H(42) 3.537 2_555
H(16) H(55) 3.535 1_455
H(16) H(62) 3.189 1_455
H(17) Cl(1) 3.051 2_556
H(17) C(35) 3.211 2_555
H(17) C(36) 3.523 2_555
H(17) H(9) 3.145 1_455
H(17) H(10) 3.492 1_455
H(17) H(35) 3.090 2_555
H(18) C(42) 3.502 1_455
H(18) C(68) 2.951 .
H(18) H(39) 3.263 1_455
H(18) H(40) 2.728 1_455
H(18) H(68) 3.568 .
H(18) H(69) 3.001 .
H(18) H(72) 3.415 .
H(18) H(73) 1.987 .
H(18) H(74) 3.111 .
H(18) H(76) 3.193 .
H(18) H(77) 2.491 .
H(18) H(78) 2.609 .
H(18) C(66) 2.903 .
H(19) C(57) 3.012 1_455
H(19) C(58) 2.942 1_455
H(19) H(40) 3.407 1_455
H(19) H(53) 3.532 1_455
H(19) H(55) 2.325 1_455
H(19) H(56) 2.902 1_455
H(19) H(57) 2.520 1_455
H(19) H(73) 3.348 .
H(20) C(39) 3.057 2_665
H(20) C(41) 3.381 1_455
H(20) C(42) 3.600 1_455
H(20) H(37) 2.248 2_665
H(20) H(39) 2.817 1_455
H(20) H(40) 3.244 1_455
H(20) H(57) 2.930 1_455
H(21) Cl(6) 3.148 .
H(21) C(41) 3.561 1_455
H(21) C(64) 2.670 .
H(21) H(39) 2.636 1_455
H(21) H(44) 2.774 2_665
H(21) H(45) 3.528 2_665
H(21) H(67) 2.922 .
H(21) H(68) 2.604 .
H(21) H(69) 2.092 .
H(21) H(73) 3.486 .
H(21) H(76) 3.166 .
H(21) H(77) 3.212 .
H(22) Cl(6) 3.558 .
H(22) C(32) 3.067 2_665
H(22) C(33) 3.110 2_665
H(22) C(34) 3.150 2_665
H(22) C(35) 3.154 2_665
H(22) C(36) 3.117 2_665
H(22) C(37) 3.077 2_665
H(22) C(45) 3.569 2_665
H(22) H(37) 3.296 2_665
H(22) H(39) 3.544 1_455
H(22) H(44) 2.741 2_665
H(23) Cl(6) 2.930 .
H(23) C(59) 2.914 .
H(23) C(62) 3.274 .
H(23) C(64) 3.369 .
H(23) H(58) 2.555 .
H(23) H(59) 2.631 .
H(23) H(64) 2.687 .
H(23) H(67) 3.477 .
H(23) H(68) 2.667 .
H(23) H(69) 3.487 .
H(24) H(64) 3.095 .
H(24) H(68) 2.983 .
H(25) C(63) 3.373 .
H(25) C(64) 2.510 .
H(25) H(66) 3.075 .
H(25) H(67) 3.258 .
H(25) H(68) 1.764 .
H(25) H(69) 2.518 .
H(25) H(73) 3.232 .
H(25) H(76) 2.800 .
H(26) C(55) 3.533 2_666
H(26) C(56) 3.558 1_455
H(26) C(60) 3.569 2_666
H(26) H(2) 3.556 2_556
H(26) H(52) 2.781 2_666
H(26) H(53) 3.004 1_455
H(26) H(54) 3.562 1_455
H(26) H(55) 2.957 1_455
H(26) H(61) 3.069 2_666
H(27) C(60) 3.484 2_666
H(27) H(52) 3.262 2_666
H(27) H(60) 3.090 2_666
H(27) H(61) 3.143 2_666
H(28) C(4) 3.245 1_565
H(28) C(5) 3.310 1_565
H(28) C(56) 3.478 1_455
H(28) C(58) 3.372 1_455
H(28) H(3) 2.779 1_565
H(28) H(4) 2.892 1_565
H(28) H(37) 3.577 2_665
H(28) H(50) 3.590 1_455
H(28) H(53) 2.636 1_455
H(28) H(55) 3.431 1_455
H(28) H(57) 2.492 1_455
H(29) C(5) 3.267 1_565
H(29) C(35) 3.015 2_665
H(29) C(36) 2.908 2_665
H(29) H(3) 3.248 1_565
H(29) H(4) 2.479 1_565
H(29) H(35) 2.974 2_665
H(29) H(36) 2.791 2_665
H(29) H(37) 3.078 2_665
H(30) C(60) 3.393 .
H(30) C(62) 3.179 .
H(30) H(58) 3.151 .
H(30) H(60) 2.882 .
H(30) H(64) 2.457 .
H(31) C(34) 3.201 2_665
H(31) C(35) 3.143 2_665
H(31) H(34) 3.150 2_665
H(31) H(35) 3.049 2_665
H(31) H(58) 2.779 .
H(31) H(60) 3.200 .
H(31) H(64) 3.370 .
H(32) Cl(2) 2.960 2_666
H(32) C(60) 3.317 2_666
H(32) H(3) 2.809 1_565
H(32) H(60) 3.401 2_666
H(32) H(61) 2.435 2_666
H(33) C(46) 2.909 2_665
H(33) C(47) 2.743 2_665
H(33) C(48) 2.814 2_665
H(33) C(49) 3.033 2_665
H(33) C(50) 3.237 2_665
H(33) C(51) 3.163 2_665
H(33) C(52) 3.599 2_665
H(33) H(45) 3.191 2_665
H(33) H(46) 3.599 2_665
H(33) H(48) 3.262 2_665
H(33) H(58) 3.490 2_665
H(34) Cl(3) 3.595 1_554
H(34) C(49) 3.158 2_665
H(34) C(50) 3.558 2_665
H(34) H(13) 2.953 2_555
H(34) H(31) 3.150 2_665
H(34) H(46) 3.083 2_665
H(34) H(48) 3.501 2_665
H(34) H(51) 3.017 2_665
H(34) H(58) 2.767 2_665
H(35) Cl(1) 2.649 1_554
H(35) H(4) 3.212 2_655
H(35) H(13) 3.346 2_555
H(35) H(17) 3.090 2_555
H(35) H(29) 2.974 2_665
H(35) H(31) 3.049 2_665
H(36) C(5) 3.403 2_655
H(36) C(7) 3.328 2_655
H(36) C(8) 2.850 2_655
H(36) C(9) 3.306 2_655
H(36) H(4) 2.553 2_655
H(36) H(5) 2.787 2_655
H(36) H(6) 3.536 2_655
H(36) H(29) 2.791 2_665
H(37) C(8) 3.415 2_655
H(37) C(24) 3.082 2_665
H(37) C(29) 3.445 2_665
H(37) H(5) 2.728 2_655
H(37) H(6) 3.423 2_655
H(37) H(20) 2.248 2_665
H(37) H(22) 3.296 2_665
H(37) H(28) 3.577 2_665
H(37) H(29) 3.078 2_665
H(37) H(39) 3.379 2_765
H(38) C(40) 3.544 2_765
H(38) C(41) 3.453 2_765
H(38) C(45) 3.237 2_765
H(38) C(46) 2.727 2_765
H(38) C(47) 2.904 2_765
H(38) C(48) 3.331 2_765
H(38) C(49) 3.542 2_765
H(38) C(50) 3.453 2_765
H(38) C(51) 3.010 2_765
H(38) H(5) 3.418 2_655
H(38) H(6) 3.418 2_655
H(38) H(44) 3.434 2_765
H(38) H(45) 3.291 2_765
H(39) C(24) 3.397 1_655
H(39) C(25) 3.312 1_655
H(39) C(39) 3.460 2_765
H(39) C(45) 3.528 2_765
H(39) C(47) 3.443 2_765
H(39) C(68) 3.048 1_655
H(39) H(18) 3.263 1_655
H(39) H(20) 2.817 1_655
H(39) H(21) 2.636 1_655
H(39) H(22) 3.544 1_655
H(39) H(37) 3.379 2_765
H(39) H(44) 3.066 2_765
H(39) H(45) 3.138 2_765
H(39) H(69) 2.878 1_655
H(39) H(71) 3.208 1_655
H(39) H(73) 3.228 1_655
H(39) H(75) 3.295 1_655
H(39) H(76) 3.533 1_655
H(39) H(77) 2.115 1_655
H(39) H(79) 3.420 1_655
H(40) C(23) 3.415 1_655
H(40) C(68) 2.355 1_655
H(40) H(18) 2.728 1_655
H(40) H(19) 3.407 1_655
H(40) H(20) 3.244 1_655
H(40) H(71) 3.385 1_655
H(40) H(72) 2.670 1_655
H(40) H(73) 2.319 1_655
H(40) H(77) 1.719 1_655
H(40) H(78) 2.541 1_655
H(40) H(79) 2.482 1_655
H(40) C(66) 2.906 1_655
H(41) Cl(4) 3.462 2_655
H(41) C(68) 2.823 1_655
H(41) H(6) 3.388 2_655
H(41) H(7) 3.117 2_655
H(41) H(43) 2.799 2_655
H(41) H(70) 3.154 1_655
H(41) H(72) 2.072 1_655
H(41) H(73) 3.343 1_655
H(41) H(77) 3.162 1_655
H(41) H(78) 2.898 1_655
H(41) H(79) 2.057 1_655
H(41) C(66) 3.003 1_655
H(42) Cl(4) 3.426 2_655
H(42) C(9) 3.315 2_655
H(42) C(10) 3.245 2_655
H(42) H(6) 3.157 2_655
H(42) H(7) 3.036 2_655
H(42) H(15) 3.169 2_555
H(42) H(16) 3.537 2_555
H(42) H(72) 3.575 1_655
H(42) H(79) 3.129 1_655
H(43) Cl(4) 3.373 2_655
H(43) C(44) 3.019 2_655
H(43) H(15) 3.562 2_555
H(43) H(41) 2.799 2_655
H(43) H(43) 2.380 2_655
H(43) H(72) 3.507 1_655
H(43) H(72) 3.481 2_555
H(44) Cl(6) 2.792 2_665
H(44) C(25) 3.217 2_665
H(44) H(21) 2.774 2_665
H(44) H(22) 2.741 2_665
H(44) H(38) 3.434 2_765
H(44) H(39) 3.066 2_765
H(44) H(67) 3.484 2_665
H(44) H(69) 3.576 2_665
H(45) Cl(6) 2.890 2_665
H(45) Cl(7) 3.397 2_665
H(45) C(64) 2.970 2_665
H(45) H(21) 3.528 2_665
H(45) H(33) 3.191 2_665
H(45) H(38) 3.291 2_765
H(45) H(39) 3.138 2_765
H(45) H(67) 2.376 2_665
H(45) H(69) 2.755 2_665
H(45) H(71) 3.439 2_665
H(45) H(75) 2.894 2_665
H(45) H(76) 3.521 2_665
H(46) C(8) 3.444 1_665
H(46) C(14) 3.476 1_665
H(46) H(5) 2.967 1_665
H(46) H(12) 2.788 1_665
H(46) H(33) 3.599 2_665
H(46) H(34) 3.083 2_665
H(47) C(7) 3.355 1_665
H(47) C(8) 2.842 1_665
H(47) C(9) 2.946 1_665
H(47) C(10) 3.529 1_665
H(47) C(14) 3.220 1_665
H(47) C(15) 3.223 1_665
H(47) C(16) 3.390 1_665
H(47) H(5) 3.014 1_665
H(47) H(6) 3.172 1_665
H(47) H(12) 3.169 1_665
H(47) H(13) 3.554 1_665
H(47) H(75) 3.548 2_665
H(48) Cl(7) 2.989 2_665
H(48) C(15) 3.543 1_665
H(48) C(16) 3.050 1_665
H(48) C(17) 3.296 1_665
H(48) C(33) 3.514 2_665
H(48) H(13) 3.099 1_665
H(48) H(15) 3.200 1_665
H(48) H(33) 3.262 2_665
H(48) H(34) 3.501 2_665
H(48) H(74) 2.891 1_665
H(49) Cl(7) 3.479 2_665
H(49) O(5) 3.235 1_665
H(49) C(9) 3.282 1_665
H(49) C(63) 3.348 2_665
H(49) C(65) 3.598 1_665
H(49) C(65) 3.476 2_665
H(49) C(67) 3.077 2_665
H(49) H(6) 3.096 1_665
H(49) H(65) 3.103 2_665
H(49) H(66) 3.074 1_665
H(49) H(67) 3.359 2_665
H(49) H(69) 3.587 2_665
H(49) H(70) 3.521 2_665
H(49) H(71) 2.846 2_665
H(49) H(74) 2.901 1_665
H(49) H(75) 2.163 2_665
H(49) H(76) 3.507 2_665
H(50) C(1) 3.486 1_665
H(50) C(2) 3.445 1_665
H(50) C(3) 3.284 1_665
H(50) C(4) 3.169 1_665
H(50) C(5) 3.206 1_665
H(50) C(6) 3.375 1_665
H(50) H(3) 3.596 1_665
H(50) H(5) 3.482 1_665
H(50) H(12) 3.443 1_665
H(50) H(28) 3.590 1_655
H(51) Cl(3) 2.928 2_666
H(51) H(12) 3.027 1_665
H(51) H(34) 3.017 2_665
H(52) Cl(3) 3.493 2_666
H(52) C(2) 3.413 1_665
H(52) C(3) 3.001 1_665
H(52) C(28) 3.466 2_666
H(52) H(1) 3.531 1_665
H(52) H(2) 2.826 1_665
H(52) H(26) 2.781 2_666
H(52) H(27) 3.262 2_666
H(52) H(53) 3.548 2_766
H(52) H(54) 3.121 2_766
H(53) C(3) 3.427 1_665
H(53) C(4) 3.095 1_665
H(53) C(29) 3.578 1_655
H(53) C(56) 3.384 2_766
H(53) H(2) 3.391 1_665
H(53) H(2) 3.569 2_656
H(53) H(3) 2.816 1_665
H(53) H(19) 3.532 1_655
H(53) H(26) 3.004 1_655
H(53) H(28) 2.636 1_655
H(53) H(52) 3.548 2_766
H(53) H(53) 3.466 2_766
H(53) H(54) 2.574 2_766
H(54) C(3) 3.063 2_656
H(54) C(4) 3.251 2_656
H(54) C(55) 3.575 2_766
H(54) C(56) 2.940 2_766
H(54) H(2) 2.394 2_656
H(54) H(3) 2.783 2_656
H(54) H(26) 3.562 1_655
H(54) H(52) 3.121 2_766
H(54) H(53) 2.574 2_766
H(54) H(54) 2.528 2_766
H(55) C(18) 3.184 1_655
H(55) C(23) 3.284 1_655
H(55) H(2) 2.692 2_656
H(55) H(14) 2.650 1_655
H(55) H(16) 3.535 1_655
H(55) H(19) 2.325 1_655
H(55) H(26) 2.957 1_655
H(55) H(28) 3.431 1_655
H(56) H(19) 2.902 1_655
H(57) C(23) 3.287 1_655
H(57) C(24) 3.298 1_655
H(57) C(29) 3.263 1_655
H(57) H(19) 2.520 1_655
H(57) H(20) 2.930 1_655
H(57) H(28) 2.492 1_655
H(58) C(26) 3.277 .
H(58) C(30) 3.215 .
H(58) C(34) 3.295 2_665
H(58) H(23) 2.555 .
H(58) H(30) 3.151 .
H(58) H(31) 2.779 .
H(58) H(33) 3.490 2_665
H(58) H(34) 2.767 2_665
H(59) H(23) 2.631 .
H(60) Cl(3) 3.306 2_666
H(60) C(30) 3.500 .
H(60) H(27) 3.090 2_666
H(60) H(30) 2.882 .
H(60) H(31) 3.200 .
H(60) H(32) 3.401 2_666
H(61) Cl(2) 3.176 .
H(61) C(28) 3.330 2_666
H(61) C(31) 3.248 2_666
H(61) H(3) 2.885 2_656
H(61) H(26) 3.069 2_666
H(61) H(27) 3.143 2_666
H(61) H(32) 2.435 2_666
H(62) H(8) 3.066 .
H(62) H(9) 3.085 .
H(62) H(16) 3.189 1_655
H(63) C(3) 3.095 2_656
H(63) C(4) 3.299 2_656
H(63) C(13) 3.248 .
H(63) H(2) 2.535 2_656
H(63) H(3) 2.925 2_656
H(63) H(9) 2.532 .
H(63) H(11) 3.149 .
H(64) Cl(2) 3.127 .
H(64) C(26) 3.237 .
H(64) C(30) 3.132 .
H(64) H(8) 3.183 .
H(64) H(23) 2.687 .
H(64) H(24) 3.095 .
H(64) H(30) 2.457 .
H(64) H(31) 3.370 .
H(65) Cl(7) 2.906 .
H(65) H(7) 2.832 .
H(65) H(49) 3.103 2_665
H(66) C(9) 3.322 .
H(66) C(10) 2.705 .
H(66) C(11) 3.576 .
H(66) H(6) 3.290 .
H(66) H(7) 2.142 .
H(66) H(25) 3.075 .
H(66) H(49) 3.074 1_445
H(67) Ti(2) 3.260 .
H(67) Cl(6) 1.977 .
H(67) Cl(7) 2.882 .
H(67) C(47) 3.309 2_665
H(67) H(21) 2.922 .
H(67) H(23) 3.477 .
H(67) H(25) 3.258 .
H(67) H(44) 3.484 2_665
H(67) H(45) 2.376 2_665
H(67) H(49) 3.359 2_665
H(68) Cl(6) 2.792 .
H(68) C(10) 3.505 .
H(68) C(25) 3.216 .
H(68) C(26) 2.934 .
H(68) C(27) 2.587 .
H(68) H(7) 2.948 .
H(68) H(8) 3.297 .
H(68) H(18) 3.568 .
H(68) H(21) 2.604 .
H(68) H(23) 2.667 .
H(68) H(24) 2.983 .
H(68) H(25) 1.764 .
H(69) Cl(6) 3.122 .
H(69) C(25) 3.018 .
H(69) C(26) 3.493 .
H(69) C(27) 3.332 .
H(69) C(41) 3.589 1_455
H(69) H(18) 3.001 .
H(69) H(21) 2.092 .
H(69) H(23) 3.487 .
H(69) H(25) 2.518 .
H(69) H(39) 2.878 1_455
H(69) H(44) 3.576 2_665
H(69) H(45) 2.755 2_665
H(69) H(49) 3.587 2_665
H(70) C(9) 3.404 2_555
H(70) C(10) 3.041 2_555
H(70) H(6) 3.043 2_555
H(70) H(7) 2.314 2_555
H(70) H(41) 3.154 1_455
H(70) H(49) 3.521 2_665
H(71) C(41) 3.391 1_455
H(71) C(42) 3.490 1_455
H(71) H(6) 2.970 2_555
H(71) H(7) 3.396 2_555
H(71) H(39) 3.208 1_455
H(71) H(40) 3.385 1_455
H(71) H(45) 3.439 2_665
H(71) H(49) 2.846 2_665
H(72) Cl(7) 3.164 2_555
H(72) C(42) 3.197 1_455
H(72) C(44) 3.034 1_455
H(72) H(7) 3.550 2_555
H(72) H(14) 3.573 .
H(72) H(18) 3.415 .
H(72) H(40) 2.670 1_455
H(72) H(41) 2.072 1_455
H(72) H(42) 3.575 1_455
H(72) H(43) 3.507 1_455
H(72) H(43) 3.481 2_555
H(73) C(18) 3.387 .
H(73) C(23) 2.967 .
H(73) C(41) 3.448 1_455
H(73) C(42) 2.981 1_455
H(73) H(14) 2.965 .
H(73) H(18) 1.987 .
H(73) H(19) 3.348 .
H(73) H(21) 3.486 .
H(73) H(25) 3.232 .
H(73) H(39) 3.228 1_455
H(73) H(40) 2.319 1_455
H(73) H(41) 3.343 1_455
H(74) Cl(7) 3.101 2_555
H(74) C(17) 3.463 .
H(74) C(18) 3.123 .
H(74) C(52) 3.303 1_445
H(74) H(14) 3.043 .
H(74) H(15) 3.487 .
H(74) H(18) 3.111 .
H(74) H(48) 2.891 1_445
H(74) H(49) 2.901 1_445
H(75) C(9) 3.504 2_555
H(75) C(41) 3.523 1_455
H(75) C(47) 3.516 2_665
H(75) C(52) 3.112 2_665
H(75) H(6) 2.911 2_555
H(75) H(7) 3.513 2_555
H(75) H(39) 3.295 1_455
H(75) H(45) 2.894 2_665
H(75) H(47) 3.548 2_665
H(75) H(49) 2.163 2_665
H(76) H(18) 3.193 .
H(76) H(21) 3.166 .
H(76) H(25) 2.800 .
H(76) H(39) 3.533 1_455
H(76) H(45) 3.521 2_665
H(76) H(49) 3.507 2_665
H(77) C(23) 3.427 .
H(77) C(40) 3.444 1_455
H(77) C(41) 2.234 1_455
H(77) C(42) 2.020 1_455
H(77) C(43) 3.164 1_455
H(77) H(6) 3.232 2_555
H(77) H(18) 2.491 .
H(77) H(21) 3.212 .
H(77) H(39) 2.115 1_455
H(77) H(40) 1.719 1_455
H(77) H(41) 3.162 1_455
H(78) C(18) 3.545 .
H(78) C(23) 3.567 .
H(78) C(42) 3.161 1_455
H(78) H(14) 3.152 .
H(78) H(18) 2.609 .
H(78) H(40) 2.541 1_455
H(78) H(41) 2.898 1_455
H(79) O(3) 3.429 1_455
H(79) C(9) 3.238 2_555
H(79) C(10) 3.302 2_555
H(79) C(41) 3.191 1_455
H(79) C(42) 2.624 1_455
H(79) C(43) 3.142 1_455
H(79) C(44) 2.904 1_455
H(79) H(6) 2.575 2_555
H(79) H(7) 2.714 2_555
H(79) H(39) 3.420 1_455
H(79) H(40) 2.482 1_455
H(79) H(41) 2.057 1_455
H(79) H(42) 3.129 1_455
C(66) H(14) 3.365 .
C(66) H(18) 2.903 .
C(66) H(40) 2.906 1_455
C(66) H(41) 3.003 1_455

loop_
_geom_torsion_atom_site_label_1
_geom_torsion_atom_site_label_2
_geom_torsion_atom_site_label_3
_geom_torsion_atom_site_label_4
_geom_torsion
_geom_torsion_site_symmetry_1
_geom_torsion_site_symmetry_3
_geom_torsion_site_symmetry_4
Cl(1) Ti(1) O(1) C(12) 131.3(2) . . .
Cl(1) Ti(1) O(1) C(13) -43.1(2) . . .
Cl(1) Ti(1) O(2) C(20) 40.3(6) . . .
Cl(1) Ti(1) N(1) C(1) -31.5(2) . . .
Cl(1) Ti(1) N(1) C(14) 149.6(2) . . .
Cl(2) Ti(1) O(1) C(12) -131.5(2) . . .
Cl(2) Ti(1) O(1) C(13) 54.1(2) . . .
Cl(2) Ti(1) O(2) C(20) -152.7(3) . . .
Cl(2) Ti(1) N(1) C(1) 67.2(4) . . .
Cl(2) Ti(1) N(1) C(14) -111.7(4) . . .
Cl(3) Ti(1) O(1) C(12) 68.5(7) . . .
Cl(3) Ti(1) O(1) C(13) -105.9(5) . . .
Cl(3) Ti(1) O(2) C(20) -52.7(3) . . .
Cl(3) Ti(1) N(1) C(1) -122.3(2) . . .
Cl(3) Ti(1) N(1) C(14) 58.8(2) . . .
O(1) Ti(1) O(2) C(20) 120.8(3) . . .
O(2) Ti(1) O(1) C(12) -34.0(2) . . .
O(2) Ti(1) O(1) C(13) 151.6(2) . . .
O(1) Ti(1) N(1) C(1) 55.0(2) . . .
O(1) Ti(1) N(1) C(14) -123.9(2) . . .
N(1) Ti(1) O(1) C(12) 45.3(2) . . .
N(1) Ti(1) O(1) C(13) -129.1(2) . . .
O(2) Ti(1) N(1) C(1) 149.1(2) . . .
O(2) Ti(1) N(1) C(14) -29.8(2) . . .
N(1) Ti(1) O(2) C(20) 42.7(3) . . .
Cl(4) Ti(2) O(3) C(43) -132.7(2) . . .
Cl(4) Ti(2) O(3) C(44) 54.6(2) . . .
Cl(4) Ti(2) O(4) C(51) -155.7(3) . . .
Cl(4) Ti(2) N(2) C(32) 75.4(3) . . .
Cl(4) Ti(2) N(2) C(45) -100.9(4) . . .
Cl(6) Ti(2) O(3) C(43) 73.5(4) . . .
Cl(6) Ti(2) O(3) C(44) -99.2(5) . . .
Cl(6) Ti(2) O(4) C(51) -54.0(3) . . .
Cl(6) Ti(2) N(2) C(32) -117.3(2) . . .
Cl(6) Ti(2) N(2) C(45) 66.3(3) . . .
Cl(7) Ti(2) O(3) C(43) 130.3(2) . . .
Cl(7) Ti(2) O(3) C(44) -42.4(2) . . .
Cl(7) Ti(2) O(4) C(51) 29.2(7) . . .
Cl(7) Ti(2) N(2) C(32) -27.6(2) . . .
Cl(7) Ti(2) N(2) C(45) 156.0(3) . . .
O(3) Ti(2) O(4) C(51) 118.5(3) . . .
O(4) Ti(2) O(3) C(43) -37.2(2) . . .
O(4) Ti(2) O(3) C(44) 150.2(2) . . .
O(3) Ti(2) N(2) C(32) 58.5(2) . . .
O(3) Ti(2) N(2) C(45) -117.9(3) . . .
N(2) Ti(2) O(3) C(43) 42.1(2) . . .
N(2) Ti(2) O(3) C(44) -130.6(2) . . .
O(4) Ti(2) N(2) C(32) 155.2(3) . . .
O(4) Ti(2) N(2) C(45) -21.2(3) . . .
N(2) Ti(2) O(4) C(51) 42.1(3) . . .
Ti(1) O(1) C(12) C(7) -83.9(4) . . .
Ti(1) O(1) C(12) C(11) 98.7(3) . . .
C(13) O(1) C(12) C(7) 91.1(4) . . .
C(13) O(1) C(12) C(11) -86.3(4) . . .
Ti(1) O(2) C(20) C(15) -29.5(5) . . .
Ti(1) O(2) C(20) C(19) 150.8(2) . . .
Ti(2) O(3) C(43) C(38) -83.9(3) . . .
Ti(2) O(3) C(43) C(42) 100.0(4) . . .
C(44) O(3) C(43) C(38) 89.5(4) . . .
C(44) O(3) C(43) C(42) -86.5(4) . . .
Ti(2) O(4) C(51) C(46) -37.5(5) . . .
Ti(2) O(4) C(51) C(50) 143.3(3) . . .
C(63) O(5) C(65) C(67) 26.0 . . .
C(63) O(5) C(65) C(68) 11.5 . . .
C(63) O(5) C(65) C(66) -73.7 . . .
C(63) O(5) C(65) C(63) 180.0 . . 2_555
C(65) O(5) C(63) C(64) -21.0 . . .
C(65) O(5) C(63) C(67) -13.2 . . .
C(65) O(5) C(63) C(65) -180.0 . . 2_555
C(63) O(5) C(65) C(67) 154.0 . 2_555 2_555
C(63) O(5) C(65) C(68) 168.5 . 2_555 2_555
C(63) O(5) C(65) C(66) -106.3 . 2_555 2_555
C(65) O(5) C(63) C(64) 159.0 2_555 . .
C(65) O(5) C(63) C(67) 166.8 2_555 . .
C(63) O(5) C(67) C(65) -153.6 . . .
C(63) O(5) C(67) C(68) -146.1 . . .
C(67) O(5) C(63) C(64) -7.7 . . .
C(67) O(5) C(63) C(65) -166.7 . . 2_555
C(63) O(5) C(67) C(63) 180.0 . 2_555 2_555
C(63) O(5) C(67) C(65) -26.4 . 2_555 2_555
C(63) O(5) C(67) C(68) -33.9 . 2_555 2_555
C(67) O(5) C(63) C(64) 172.3 2_555 . .
C(67) O(5) C(63) C(67) -179.9 2_555 . .
C(67) O(5) C(63) C(65) 13.3 2_555 . 2_555
C(63) O(5) C(65) C(67) -154.0 2_555 . .
C(63) O(5) C(65) C(68) -168.5 2_555 . .
C(63) O(5) C(65) C(66) 106.3 2_555 . .
C(65) O(5) C(63) C(64) -158.9 . 2_555 2_555
C(65) O(5) C(63) C(67) -166.7 . 2_555 2_555
C(63) O(5) C(65) C(67) -26.0 2_555 2_555 2_555
C(63) O(5) C(65) C(68) -11.5 2_555 2_555 2_555
C(63) O(5) C(65) C(66) 73.7 2_555 2_555 2_555
C(63) O(5) C(65) C(63) -180.0 2_555 2_555 .
C(65) O(5) C(63) C(64) 21.1 2_555 2_555 2_555
C(65) O(5) C(63) C(67) 13.3 2_555 2_555 2_555
C(65) O(5) C(63) C(65) 180.0 2_555 2_555 .
C(63) O(5) C(67) C(63) -180.0 2_555 . .
C(63) O(5) C(67) C(65) 26.4 2_555 . .
C(63) O(5) C(67) C(68) 33.9 2_555 . .
C(67) O(5) C(63) C(64) -172.2 . 2_555 2_555
C(67) O(5) C(63) C(67) 180.0 . 2_555 2_555
C(67) O(5) C(63) C(65) -13.3 . 2_555 .
C(63) O(5) C(67) C(65) 153.6 2_555 2_555 2_555
C(63) O(5) C(67) C(68) 146.1 2_555 2_555 2_555
C(67) O(5) C(63) C(64) 7.8 2_555 2_555 2_555
C(67) O(5) C(63) C(65) 166.7 2_555 2_555 .
C(65) O(5) C(67) C(63) 153.6 . . .
C(65) O(5) C(67) C(68) 7.5 . . .
C(67) O(5) C(65) C(68) -14.4 . . .
C(67) O(5) C(65) C(66) -99.7 . . .
C(67) O(5) C(65) C(63) 154.0 . . 2_555
C(65) O(5) C(67) C(63) 26.4 . 2_555 2_555
C(65) O(5) C(67) C(65) 180.0 . 2_555 2_555
C(65) O(5) C(67) C(68) 172.5 . 2_555 2_555
C(67) O(5) C(65) C(67) -179.9 2_555 . .
C(67) O(5) C(65) C(68) 165.6 2_555 . .
C(67) O(5) C(65) C(66) 80.3 2_555 . .
C(67) O(5) C(65) C(63) -26.0 2_555 . 2_555
C(65) O(5) C(67) C(63) -26.4 2_555 . .
C(65) O(5) C(67) C(65) -180.0 2_555 . .
C(65) O(5) C(67) C(68) -172.5 2_555 . .
C(67) O(5) C(65) C(67) 180.0 . 2_555 2_555
C(67) O(5) C(65) C(68) -165.5 . 2_555 2_555
C(67) O(5) C(65) C(66) -80.2 . 2_555 2_555
C(67) O(5) C(65) C(63) 26.0 . 2_555 .
C(65) O(5) C(67) C(63) -153.6 2_555 2_555 2_555
C(65) O(5) C(67) C(68) -7.5 2_555 2_555 2_555
C(67) O(5) C(65) C(68) 14.5 2_555 2_555 2_555
C(67) O(5) C(65) C(66) 99.8 2_555 2_555 2_555
C(67) O(5) C(65) C(63) -154.0 2_555 2_555 .
Ti(1) N(1) C(1) C(2) 96.7(3) . . .
Ti(1) N(1) C(1) C(6) -83.4(2) . . .
Ti(1) N(1) C(14) C(15) 11.5(5) . . .
C(1) N(1) C(14) C(15) -167.5(3) . . .
C(14) N(1) C(1) C(2) -84.3(3) . . .
C(14) N(1) C(1) C(6) 95.6(3) . . .
Ti(2) N(2) C(32) C(33) 97.8(3) . . .
Ti(2) N(2) C(32) C(37) -85.1(3) . . .
Ti(2) N(2) C(45) C(46) 3.5(6) . . .
C(32) N(2) C(45) C(46) -173.2(4) . . .
C(45) N(2) C(32) C(33) -85.5(4) . . .
C(45) N(2) C(32) C(37) 91.6(4) . . .
N(1) C(1) C(2) C(3) -179.2(2) . . .
N(1) C(1) C(6) C(5) 178.9(2) . . .
N(1) C(1) C(6) C(7) -3.5(3) . . .
C(2) C(1) C(6) C(5) -1.3(4) . . .
C(2) C(1) C(6) C(7) 176.3(2) . . .
C(6) C(1) C(2) C(3) 0.9(4) . . .
C(1) C(2) C(3) C(4) 0.3(4) . . .
C(2) C(3) C(4) C(5) -1.1(4) . . .
C(3) C(4) C(5) C(6) 0.7(4) . . .
C(4) C(5) C(6) C(1) 0.5(4) . . .
C(4) C(5) C(6) C(7) -177.1(2) . . .
C(1) C(6) C(7) C(8) -122.5(3) . . .
C(1) C(6) C(7) C(12) 56.8(4) . . .
C(5) C(6) C(7) C(8) 55.0(4) . . .
C(5) C(6) C(7) C(12) -125.7(4) . . .
C(6) C(7) C(8) C(9) 178.8(4) . . .
C(6) C(7) C(12) O(1) 3.7(6) . . .
C(6) C(7) C(12) C(11) -179.0(4) . . .
C(8) C(7) C(12) O(1) -176.9(3) . . .
C(8) C(7) C(12) C(11) 0.4(6) . . .
C(12) C(7) C(8) C(9) -0.6(6) . . .
C(7) C(8) C(9) C(10) 0.4(7) . . .
C(8) C(9) C(10) C(11) 0.0(6) . . .
C(9) C(10) C(11) C(12) -0.3(6) . . .
C(10) C(11) C(12) O(1) 177.4(4) . . .
C(10) C(11) C(12) C(7) 0.1(5) . . .
N(1) C(14) C(15) C(16) -173.6(3) . . .
N(1) C(14) C(15) C(20) 15.4(5) . . .
C(14) C(15) C(16) C(17) -170.5(3) . . .
C(14) C(15) C(20) O(2) -11.7(4) . . .
C(14) C(15) C(20) C(19) 167.9(3) . . .
C(16) C(15) C(20) O(2) 177.4(3) . . .
C(16) C(15) C(20) C(19) -3.0(5) . . .
C(20) C(15) C(16) C(17) 0.5(5) . . .
C(15) C(16) C(17) C(18) 1.9(5) . . .
C(15) C(16) C(17) C(21) -179.0(3) . . .
C(16) C(17) C(18) C(19) -2.0(5) . . .
C(21) C(17) C(18) C(19) 178.9(3) . . .
C(17) C(18) C(19) C(20) -0.4(5) . . .
C(17) C(18) C(19) C(22) -178.5(3) . . .
C(18) C(19) C(20) O(2) -177.5(3) . . .
C(18) C(19) C(20) C(15) 2.9(5) . . .
C(18) C(19) C(22) C(23) -10.0(4) . . .
C(18) C(19) C(22) C(27) -129.9(3) . . .
C(18) C(19) C(22) C(28) 108.9(3) . . .
C(20) C(19) C(22) C(23) 172.0(3) . . .
C(20) C(19) C(22) C(27) 52.1(4) . . .
C(20) C(19) C(22) C(28) -69.1(4) . . .
C(22) C(19) C(20) O(2) 0.6(5) . . .
C(22) C(19) C(20) C(15) -179.0(3) . . .
C(19) C(22) C(23) C(24) 178.9(3) . . .
C(19) C(22) C(27) C(26) -178.3(2) . . .
C(19) C(22) C(28) C(31) -180.0(3) . . .
C(23) C(22) C(27) C(26) 59.2(2) . . .
C(27) C(22) C(23) C(24) -58.4(3) . . .
C(23) C(22) C(28) C(31) -58.8(4) . . .
C(28) C(22) C(23) C(24) 59.2(4) . . .
C(27) C(22) C(28) C(31) 57.3(4) . . .
C(28) C(22) C(27) C(26) -57.2(3) . . .
C(22) C(23) C(24) C(25) 59.9(3) . . .
C(22) C(23) C(24) C(29) -60.4(4) . . .
C(23) C(24) C(25) C(26) -59.1(3) . . .
C(23) C(24) C(29) C(31) 59.3(4) . . .
C(25) C(24) C(29) C(31) -61.4(4) . . .
C(29) C(24) C(25) C(26) 61.0(3) . . .
C(24) C(25) C(26) C(27) 60.1(3) . . .
C(24) C(25) C(26) C(30) -60.3(3) . . .
C(25) C(26) C(27) C(22) -61.6(3) . . .
C(25) C(26) C(30) C(31) 60.1(3) . . .
C(27) C(26) C(30) C(31) -60.4(4) . . .
C(30) C(26) C(27) C(22) 59.0(4) . . .
C(22) C(28) C(31) C(29) 60.3(4) . . .
C(22) C(28) C(31) C(30) -59.5(4) . . .
C(24) C(29) C(31) C(28) -60.1(4) . . .
C(24) C(29) C(31) C(30) 60.2(3) . . .
C(26) C(30) C(31) C(28) 60.9(3) . . .
C(26) C(30) C(31) C(29) -59.4(3) . . .
N(2) C(32) C(33) C(34) 177.7(3) . . .
N(2) C(32) C(37) C(36) -178.2(2) . . .
N(2) C(32) C(37) C(38) -4.5(4) . . .
C(33) C(32) C(37) C(36) -1.1(4) . . .
C(33) C(32) C(37) C(38) 172.5(3) . . .
C(37) C(32) C(33) C(34) 0.7(5) . . .
C(32) C(33) C(34) C(35) -0.1(4) . . .
C(33) C(34) C(35) C(36) 0.0(5) . . .
C(34) C(35) C(36) C(37) -0.4(5) . . .
C(35) C(36) C(37) C(32) 1.0(4) . . .
C(35) C(36) C(37) C(38) -172.7(3) . . .
C(32) C(37) C(38) C(39) -124.1(3) . . .
C(32) C(37) C(38) C(43) 54.5(4) . . .
C(36) C(37) C(38) C(39) 49.3(4) . . .
C(36) C(37) C(38) C(43) -132.1(3) . . .
C(37) C(38) C(39) C(40) 178.4(3) . . .
C(37) C(38) C(43) O(3) 6.8(5) . . .
C(37) C(38) C(43) C(42) -177.2(3) . . .
C(39) C(38) C(43) O(3) -174.5(3) . . .
C(39) C(38) C(43) C(42) 1.4(5) . . .
C(43) C(38) C(39) C(40) -0.3(5) . . .
C(38) C(39) C(40) C(41) -0.9(6) . . .
C(39) C(40) C(41) C(42) 0.9(6) . . .
C(40) C(41) C(42) C(43) 0.1(5) . . .
C(41) C(42) C(43) O(3) 174.6(3) . . .
C(41) C(42) C(43) C(38) -1.3(6) . . .
N(2) C(45) C(46) C(47) -170.7(4) . . .
N(2) C(45) C(46) C(51) 13.0(6) . . .
C(45) C(46) C(47) C(48) -177.6(3) . . .
C(45) C(46) C(51) O(4) -1.3(5) . . .
C(45) C(46) C(51) C(50) 177.9(3) . . .
C(47) C(46) C(51) O(4) -177.5(3) . . .
C(47) C(46) C(51) C(50) 1.7(6) . . .
C(51) C(46) C(47) C(48) -1.3(6) . . .
C(46) C(47) C(48) C(49) 0.6(6) . . .
C(46) C(47) C(48) C(52) -175.7(3) . . .
C(47) C(48) C(49) C(50) -0.3(5) . . .
C(52) C(48) C(49) C(50) 176.0(3) . . .
C(48) C(49) C(50) C(51) 0.6(6) . . .
C(48) C(49) C(50) C(53) -174.8(3) . . .
C(49) C(50) C(51) O(4) 177.8(3) . . .
C(49) C(50) C(51) C(46) -1.3(5) . . .
C(49) C(50) C(53) C(54) -5.2(5) . . .
C(49) C(50) C(53) C(58) -126.5(3) . . .
C(49) C(50) C(53) C(59) 113.1(3) . . .
C(51) C(50) C(53) C(54) 179.6(3) . . .
C(51) C(50) C(53) C(58) 58.3(4) . . .
C(51) C(50) C(53) C(59) -62.0(4) . . .
C(53) C(50) C(51) O(4) -6.7(6) . . .
C(53) C(50) C(51) C(46) 174.1(3) . . .
C(50) C(53) C(54) C(55) 177.9(3) . . .
C(50) C(53) C(58) C(57) -178.1(2) . . .
C(50) C(53) C(59) C(62) -179.6(3) . . .
C(54) C(53) C(58) C(57) 58.6(3) . . .
C(58) C(53) C(54) C(55) -58.6(4) . . .
C(54) C(53) C(59) C(62) -58.7(4) . . .
C(59) C(53) C(54) C(55) 58.9(4) . . .
C(58) C(53) C(59) C(62) 58.3(3) . . .
C(59) C(53) C(58) C(57) -57.9(2) . . .
C(53) C(54) C(55) C(56) 59.8(3) . . .
C(53) C(54) C(55) C(60) -60.7(4) . . .
C(54) C(55) C(56) C(57) -59.7(3) . . .
C(54) C(55) C(60) C(62) 60.2(4) . . .
C(56) C(55) C(60) C(62) -60.2(3) . . .
C(60) C(55) C(56) C(57) 60.8(3) . . .
C(55) C(56) C(57) C(58) 60.2(4) . . .
C(55) C(56) C(57) C(61) -59.9(4) . . .
C(56) C(57) C(58) C(53) -60.4(3) . . .
C(56) C(57) C(61) C(62) 59.2(4) . . .
C(58) C(57) C(61) C(62) -61.2(3) . . .
C(61) C(57) C(58) C(53) 59.6(3) . . .
C(53) C(59) C(62) C(60) 60.6(4) . . .
C(53) C(59) C(62) C(61) -60.1(3) . . .
C(55) C(60) C(62) C(59) -60.2(4) . . .
C(55) C(60) C(62) C(61) 59.6(4) . . .
C(57) C(61) C(62) C(59) 61.0(3) . . .
C(57) C(61) C(62) C(60) -59.3(3) . . .
O(5) C(63) C(65) C(67) -29.6 . 2_555 2_555
O(5) C(63) C(65) C(68) -171.9 . 2_555 2_555
O(5) C(63) C(65) C(66) 129.0 . 2_555 2_555
O(5) C(63) C(67) C(65) 30.3 . . .
O(5) C(63) C(67) C(68) 129.9 . . .
C(64) C(63) C(65) O(5) -136.4 . 2_555 .
C(64) C(63) C(65) C(67) -165.9 . 2_555 2_555
C(64) C(63) C(65) C(68) 51.7 . 2_555 2_555
C(64) C(63) C(65) C(66) -7.3 . 2_555 2_555
C(64) C(63) C(67) O(5) 175.1 . . .
C(64) C(63) C(67) C(65) -154.6 . . .
C(64) C(63) C(67) C(68) -54.9 . . .
C(65) C(63) C(67) O(5) 10.6 2_555 . .
C(65) C(63) C(67) C(65) 40.8 2_555 . .
C(65) C(63) C(67) C(68) 140.5 2_555 . .
C(67) C(63) C(65) O(5) -10.8 . 2_555 .
C(67) C(63) C(65) C(67) -40.3 . 2_555 2_555
C(67) C(63) C(65) C(68) 177.3 . 2_555 2_555
C(67) C(63) C(65) C(66) 118.3 . 2_555 2_555
O(5) C(65) C(67) C(63) -24.5 . . .
O(5) C(65) C(67) C(68) -174.8 . . .
O(5) C(65) C(68) C(67) 14.1 . . .
O(5) C(65) C(68) C(66) -110.0 . . .
O(5) C(65) C(66) C(68) 147.8 . . .
C(63) C(65) C(67) O(5) -23.4 2_555 . .
C(63) C(65) C(67) C(63) -47.9 2_555 . .
C(63) C(65) C(67) C(68) 161.7 2_555 . .
C(63) C(65) C(68) C(67) -148(3) 2_555 . .
C(63) C(65) C(68) C(66) 87.7 2_555 . .
C(63) C(65) C(66) C(68) -139.2 2_555 . .
C(67) C(65) C(68) C(66) -124.1 . . .
C(68) C(65) C(67) O(5) 174.8 . . .
C(68) C(65) C(67) C(63) 150.3 . . .
C(67) C(65) C(66) C(68) 60.0 . . .
C(66) C(65) C(67) O(5) 139.1 . . .
C(66) C(65) C(67) C(63) 114.7 . . .
C(66) C(65) C(67) C(68) -35.6 . . .
C(66) C(65) C(68) C(67) 124.1 . . .
O(5) C(67) C(68) C(65) -7.9 . . .
O(5) C(67) C(68) C(66) 45.3 . . .
C(63) C(67) C(68) C(65) -114(3) . . .
C(63) C(67) C(68) C(66) -60.5 . . .
C(65) C(67) C(68) C(66) 53.2 . . .
C(67) C(68) C(66) C(65) -23.7 . . .
